data_7000013
loop_
_publ_author_name
'Dennett, James N. L.'
'Knox, Selby A. R.'
'Anderson, Kirsty M.'
'Charmant, Jonathan P. H.'
'Orpen, A. Guy'

_publ_section_title
;
 The synthesis of [FeRu(CO)2(mu-CO)2(eta-C5H5)(eta-C5Me5)] and
 convenient entries to its organometallic chemistry.
;
_journal_issue 1
_journal_name_full 'Dalton transactions (Cambridge, England : 2003)'
_journal_page_first 63
_journal_page_last 73
_journal_paper_doi 10.1039/b414412k
_journal_year 2005
_chemical_formula_moiety 'C30 H30 Fe O Ru'
_chemical_formula_sum 'C30 H30 Fe O Ru'
_chemical_formula_weight 563.46
_space_group_IT_number 2
_symmetry_cell_setting triclinic
_symmetry_space_group_name_Hall '-P 1'
_symmetry_space_group_name_H-M 'P -1'
_atom_sites_solution_hydrogens geom
_atom_sites_solution_primary direct
_atom_sites_solution_secondary difmap
_audit_creation_method SHELXL-97
_cell_angle_alpha 96.657(13)
_cell_angle_beta 90.07(2)
_cell_angle_gamma 93.581(12)
_cell_formula_units_Z 4
_cell_length_a 9.582(2)
_cell_length_b 15.326(6)
_cell_length_c 16.814(5)
_cell_measurement_reflns_used 8192
_cell_measurement_temperature 173(2)
_cell_volume 2447.7(13)
_computing_cell_refinement 'SAINT (Bruker-AXS, 1996)'
_computing_data_collection 'SMART (Bruker-AXS, 1996)'
_computing_data_reduction 'SAINT and SHELXTL (Bruker-AXS, 1996)'
_computing_molecular_graphics 'SHELXTL (Bruker-AXS, 1996)'
_computing_publication_material 'SHELXTL (Bruker-AXS, 1996)'
_computing_structure_refinement 'SHELXTL (Bruker-AXS, 1996)'
_computing_structure_solution 'SHELXTL (Bruker-AXS, 1996)'
_diffrn_ambient_temperature 173(2)
_diffrn_detector_area_resol_mean 8.192
_diffrn_measured_fraction_theta_full 0.970
_diffrn_measured_fraction_theta_max 0.970
_diffrn_measurement_device_type 'CCD Area Detector'
_diffrn_measurement_method '\w scans'
_diffrn_radiation_monochromator graphite
_diffrn_radiation_source 'fine-focus sealed tube'
_diffrn_radiation_type MoK\a
_diffrn_radiation_wavelength 0.71073
_diffrn_reflns_av_R_equivalents 0.0741
_diffrn_reflns_av_sigmaI/netI 0.1231
_diffrn_reflns_limit_h_max 12
_diffrn_reflns_limit_h_min -12
_diffrn_reflns_limit_k_max 19
_diffrn_reflns_limit_k_min -19
_diffrn_reflns_limit_l_max 21
_diffrn_reflns_limit_l_min -21
_diffrn_reflns_number 25363
_diffrn_reflns_theta_full 27.62
_diffrn_reflns_theta_max 27.62
_diffrn_reflns_theta_min 1.70
_diffrn_standards_decay_% 0
_exptl_absorpt_coefficient_mu 1.230
_exptl_absorpt_correction_T_max 0.880
_exptl_absorpt_correction_T_min 0.660
_exptl_absorpt_correction_type multi-scan
_exptl_absorpt_process_details 'SADABS (Sheldrick, 1996)'
_exptl_crystal_colour orange
_exptl_crystal_density_diffrn 1.529
_exptl_crystal_density_method none
_exptl_crystal_description block
_exptl_crystal_F_000 1152
_exptl_crystal_size_max 0.4
_exptl_crystal_size_mid 0.3
_exptl_crystal_size_min 0.1
_refine_diff_density_max 0.581
_refine_diff_density_min -0.633
_refine_diff_density_rms 0.113
_refine_ls_extinction_method none
_refine_ls_goodness_of_fit_ref 0.903
_refine_ls_hydrogen_treatment constr
_refine_ls_matrix_type full
_refine_ls_number_parameters 605
_refine_ls_number_reflns 11032
_refine_ls_number_restraints 0
_refine_ls_restrained_S_all 0.903
_refine_ls_R_factor_all 0.1025
_refine_ls_R_factor_gt 0.0452
_refine_ls_shift/su_max 0.001
_refine_ls_shift/su_mean 0.000
_refine_ls_structure_factor_coef Fsqd
_refine_ls_weighting_details 'calc w=1/[\s^2^(Fo^2^)+(0.0159P)^2^] where P=(Fo^2^+2Fc^2^)/3'
_refine_ls_weighting_scheme calc
_refine_ls_wR_factor_gt 0.0622
_refine_ls_wR_factor_ref 0.0744
_reflns_number_gt 6594
_reflns_number_total 11032
_reflns_threshold_expression >2\s(I)
_cod_data_source_file b414412k.txt
_cod_data_source_block 17
_cod_depositor_comments
;
The following automatic conversions were performed:
'_symmetry_cell_setting' value 'Triclinic' changed to 'triclinic'
according to '/home/saulius/struct/CIF-dictionaries/cif_core.dic'
dictionary named 'cif_core.dic' version 2.4.1 from 2010-06-29.

Automatic conversion script
Id: cif_fix_enum 1527 2010-12-29 10:47:43Z saulius 
;
_cod_database_code 7000013

loop_
_symmetry_equiv_pos_as_xyz
'x, y, z'
'-x, -y, -z'

loop_
_atom_site_label
_atom_site_type_symbol
_atom_site_fract_x
_atom_site_fract_y
_atom_site_fract_z
_atom_site_U_iso_or_equiv
_atom_site_adp_type
_atom_site_occupancy
_atom_site_symmetry_multiplicity
_atom_site_calc_flag
_atom_site_refinement_flags
_atom_site_disorder_assembly
_atom_site_disorder_group
Ru1 Ru 0.15762(4) 0.24413(2) 0.491922(19) 0.01924(9) Uani 1 1 d . . .
Ru2 Ru 0.71057(4) 0.21606(2) 0.984670(19) 0.02046(9) Uani 1 1 d . . .
Fe3 Fe -0.09182(6) 0.24081(4) 0.47586(3) 0.02295(16) Uani 1 1 d . . .
Fe4 Fe 0.53675(6) 0.13099(4) 0.90197(3) 0.01896(15) Uani 1 1 d . . .
C1 C 0.0459(4) 0.2333(3) 0.3935(2) 0.0221(10) Uani 1 1 d . . .
C2 C 0.0091(4) 0.2980(3) 0.5721(2) 0.0227(10) Uani 1 1 d . . .
C3 C 0.0035(4) 0.2117(3) 0.5738(2) 0.0224(10) Uani 1 1 d . . .
C4 C -0.0228(4) 0.1464(3) 0.6304(2) 0.0241(10) Uani 1 1 d . . .
C5 C -0.0885(5) 0.1716(3) 0.7021(2) 0.0358(12) Uani 1 1 d . . .
H5A H -0.1171 0.2300 0.7134 0.043 Uiso 1 1 calc R . .
C6 C -0.1128(5) 0.1119(3) 0.7574(3) 0.0446(14) Uani 1 1 d . . .
H6A H -0.1577 0.1294 0.8065 0.054 Uiso 1 1 calc R . .
C7 C -0.0718(5) 0.0274(4) 0.7410(3) 0.0435(14) Uani 1 1 d . . .
H7A H -0.0872 -0.0131 0.7792 0.052 Uiso 1 1 calc R . .
C8 C -0.0094(5) 0.0016(3) 0.6704(3) 0.0459(14) Uani 1 1 d . . .
H8A H 0.0184 -0.0569 0.6593 0.055 Uiso 1 1 calc R . .
C9 C 0.0138(5) 0.0607(3) 0.6144(3) 0.0349(12) Uani 1 1 d . . .
H9A H 0.0552 0.0418 0.5646 0.042 Uiso 1 1 calc R . .
C10 C 0.0108(5) 0.3814(3) 0.6238(2) 0.0247(10) Uani 1 1 d . . .
C11 C -0.0302(5) 0.4568(3) 0.5935(3) 0.0361(12) Uani 1 1 d . . .
H11I H -0.0624 0.4529 0.5397 0.043 Uiso 1 1 calc R . .
C12 C -0.0249(5) 0.5364(3) 0.6400(3) 0.0484(14) Uani 1 1 d . . .
H12B H -0.0551 0.5869 0.6187 0.058 Uiso 1 1 calc R . .
C13 C 0.0242(5) 0.5432(4) 0.7174(4) 0.0559(17) Uani 1 1 d . . .
H13D H 0.0304 0.5987 0.7492 0.067 Uiso 1 1 calc R . .
C14 C 0.0647(5) 0.4687(4) 0.7491(3) 0.0450(14) Uani 1 1 d . . .
H14A H 0.0976 0.4732 0.8029 0.054 Uiso 1 1 calc R . .
C15 C 0.0573(5) 0.3890(3) 0.7029(3) 0.0323(11) Uani 1 1 d . . .
H15A H 0.0841 0.3383 0.7251 0.039 Uiso 1 1 calc R . .
C16 C -0.2891(5) 0.1951(4) 0.5088(3) 0.0500(15) Uani 1 1 d . . .
H16A H -0.3108 0.1613 0.5552 0.060 Uiso 1 1 calc R . .
C17 C -0.2606(5) 0.1592(4) 0.4318(4) 0.0485(14) Uani 1 1 d . . .
H17A H -0.2591 0.0951 0.4125 0.058 Uiso 1 1 calc R . .
C18 C -0.2406(5) 0.2278(4) 0.3853(3) 0.0462(15) Uani 1 1 d . . .
H18A H -0.2208 0.2215 0.3266 0.055 Uiso 1 1 calc R . .
C19 C -0.2532(5) 0.3067(4) 0.4335(4) 0.0526(16) Uani 1 1 d . . .
H19A H -0.2453 0.3668 0.4157 0.063 Uiso 1 1 calc R . .
C20 C -0.2839(5) 0.2867(4) 0.5104(3) 0.0554(17) Uani 1 1 d . . .
H20A H -0.3017 0.3300 0.5580 0.066 Uiso 1 1 calc R . .
C21 C 0.3470(4) 0.1730(3) 0.5081(3) 0.0260(10) Uani 1 1 d . . .
C22 C 0.3523(4) 0.2001(3) 0.4303(2) 0.0277(11) Uani 1 1 d . . .
C23 C 0.3573(4) 0.2926(3) 0.4375(2) 0.0238(10) Uani 1 1 d . . .
C24 C 0.3535(4) 0.3246(3) 0.5199(2) 0.0250(11) Uani 1 1 d . . .
C25 C 0.3517(4) 0.2501(3) 0.5648(2) 0.0215(10) Uani 1 1 d . . .
C26 C 0.3568(5) 0.0803(3) 0.5291(3) 0.0469(14) Uani 1 1 d . . .
H26A H 0.4553 0.0669 0.5315 0.070 Uiso 1 1 calc R . .
H26B H 0.3079 0.0388 0.4881 0.070 Uiso 1 1 calc R . .
H26C H 0.3136 0.0752 0.5813 0.070 Uiso 1 1 calc R . .
C27 C 0.3610(5) 0.1398(3) 0.3535(3) 0.0498(15) Uani 1 1 d . . .
H27A H 0.4593 0.1345 0.3387 0.075 Uiso 1 1 calc R . .
H27B H 0.3113 0.1641 0.3109 0.075 Uiso 1 1 calc R . .
H27C H 0.3180 0.0816 0.3607 0.075 Uiso 1 1 calc R . .
C28 C 0.3721(5) 0.3485(3) 0.3701(2) 0.0436(14) Uani 1 1 d . . .
H28A H 0.4714 0.3589 0.3580 0.065 Uiso 1 1 calc R . .
H28B H 0.3313 0.4050 0.3856 0.065 Uiso 1 1 calc R . .
H28C H 0.3233 0.3183 0.3225 0.065 Uiso 1 1 calc R . .
C29 C 0.3644(5) 0.4193(3) 0.5553(3) 0.0387(13) Uani 1 1 d . . .
H29A H 0.4631 0.4389 0.5641 0.058 Uiso 1 1 calc R . .
H29B H 0.3151 0.4255 0.6064 0.058 Uiso 1 1 calc R . .
H29C H 0.3222 0.4553 0.5184 0.058 Uiso 1 1 calc R . .
C30 C 0.3562(5) 0.2530(3) 0.6537(2) 0.0356(12) Uani 1 1 d . . .
H30A H 0.4532 0.2504 0.6715 0.053 Uiso 1 1 calc R . .
H30B H 0.2996 0.2027 0.6699 0.053 Uiso 1 1 calc R . .
H30C H 0.3188 0.3078 0.6781 0.053 Uiso 1 1 calc R . .
C101 C 0.7080(4) 0.0919(3) 0.9414(2) 0.0230(10) Uani 1 1 d . . .
C102 C 0.4954(4) 0.2359(3) 0.9768(2) 0.0193(10) Uani 1 1 d . . .
C103 C 0.5600(4) 0.2609(3) 0.9116(2) 0.0194(10) Uani 1 1 d . . .
C104 C 0.5578(4) 0.3272(3) 0.8553(2) 0.0198(9) Uani 1 1 d . . .
C105 C 0.4443(5) 0.3794(3) 0.8499(2) 0.0260(11) Uani 1 1 d . . .
H10A H 0.3645 0.3716 0.8824 0.031 Uiso 1 1 calc R . .
C106 C 0.4482(5) 0.4423(3) 0.7970(2) 0.0346(12) Uani 1 1 d . . .
H10B H 0.3700 0.4767 0.7924 0.041 Uiso 1 1 calc R . .
C107 C 0.5641(5) 0.4555(3) 0.7513(3) 0.0353(12) Uani 1 1 d . . .
H10C H 0.5679 0.5008 0.7172 0.042 Uiso 1 1 calc R . .
C108 C 0.6754(5) 0.4031(3) 0.7545(2) 0.0347(12) Uani 1 1 d . . .
H10D H 0.7544 0.4108 0.7214 0.042 Uiso 1 1 calc R . .
C109 C 0.6711(5) 0.3390(3) 0.8065(2) 0.0296(11) Uani 1 1 d . . .
H10E H 0.7474 0.3026 0.8084 0.035 Uiso 1 1 calc R . .
C110 C 0.3962(4) 0.2603(3) 1.0397(2) 0.0199(10) Uani 1 1 d . . .
C111 C 0.3512(4) 0.3460(3) 1.0526(2) 0.0280(11) Uani 1 1 d . . .
H11A H 0.3849 0.3893 1.0200 0.034 Uiso 1 1 calc R . .
C112 C 0.2566(5) 0.3675(3) 1.1138(3) 0.0390(13) Uani 1 1 d . . .
H11B H 0.2251 0.4254 1.1225 0.047 Uiso 1 1 calc R . .
C113 C 0.2089(5) 0.3051(4) 1.1616(3) 0.0414(13) Uani 1 1 d . . .
H11C H 0.1450 0.3200 1.2034 0.050 Uiso 1 1 calc R . .
C114 C 0.2538(5) 0.2209(4) 1.1488(2) 0.0370(13) Uani 1 1 d . . .
H11D H 0.2200 0.1779 1.1817 0.044 Uiso 1 1 calc R . .
C115 C 0.3466(4) 0.1990(3) 1.0893(2) 0.0260(11) Uani 1 1 d . . .
H11E H 0.3777 0.1410 1.0817 0.031 Uiso 1 1 calc R . .
C116 C 0.4799(5) 0.0891(3) 0.7845(2) 0.0316(12) Uani 1 1 d . . .
H11F H 0.5201 0.1125 0.7357 0.038 Uiso 1 1 calc R . .
C117 C 0.3630(5) 0.1193(3) 0.8279(3) 0.0331(12) Uani 1 1 d . . .
H11G H 0.3061 0.1687 0.8156 0.040 Uiso 1 1 calc R . .
C118 C 0.3384(5) 0.0668(3) 0.8914(3) 0.0292(11) Uani 1 1 d . . .
H11H H 0.2620 0.0729 0.9317 0.035 Uiso 1 1 calc R . .
C119 C 0.4395(5) 0.0044(3) 0.8871(2) 0.0258(11) Uani 1 1 d . . .
H11J H 0.4483 -0.0417 0.9240 0.031 Uiso 1 1 calc R . .
C120 C 0.5270(5) 0.0180(3) 0.8215(2) 0.0283(11) Uani 1 1 d . . .
H12A H 0.6080 -0.0173 0.8038 0.034 Uiso 1 1 calc R . .
C122 C 0.9333(5) 0.2195(3) 1.0189(3) 0.0339(12) Uani 1 1 d . . .
C123 C 0.8529(5) 0.2118(3) 1.0896(2) 0.0282(11) Uani 1 1 d . . .
C124 C 0.7734(5) 0.2870(3) 1.1023(2) 0.0276(11) Uani 1 1 d . . .
C125 C 0.8078(5) 0.3418(3) 1.0414(2) 0.0289(11) Uani 1 1 d . . .
C121 C 0.9047(5) 0.2997(3) 0.9895(3) 0.0337(12) Uani 1 1 d . . .
C126 C 0.9838(5) 0.3388(4) 0.9230(3) 0.0603(18) Uani 1 1 d . . .
H12C H 1.0722 0.3680 0.9441 0.090 Uiso 1 1 calc R . .
H12D H 0.9274 0.3818 0.9012 0.090 Uiso 1 1 calc R . .
H12E H 1.0031 0.2919 0.8804 0.090 Uiso 1 1 calc R . .
C127 C 1.0353(5) 0.1566(4) 0.9832(3) 0.0537(16) Uani 1 1 d . . .
H12F H 1.1307 0.1807 0.9963 0.081 Uiso 1 1 calc R . .
H12G H 1.0228 0.1475 0.9249 0.081 Uiso 1 1 calc R . .
H12H H 1.0193 0.1002 1.0049 0.081 Uiso 1 1 calc R . .
C128 C 0.8560(5) 0.1403(3) 1.1425(3) 0.0426(13) Uani 1 1 d . . .
H12I H 0.9262 0.1568 1.1849 0.064 Uiso 1 1 calc R . .
H12J H 0.8801 0.0856 1.1108 0.064 Uiso 1 1 calc R . .
H12K H 0.7639 0.1315 1.1666 0.064 Uiso 1 1 calc R . .
C129 C 0.6771(5) 0.3077(3) 1.1713(2) 0.0402(13) Uani 1 1 d . . .
H12L H 0.7307 0.3391 1.2167 0.060 Uiso 1 1 calc R . .
H12M H 0.6331 0.2529 1.1870 0.060 Uiso 1 1 calc R . .
H12N H 0.6047 0.3448 1.1554 0.060 Uiso 1 1 calc R . .
C130 C 0.7516(6) 0.4296(3) 1.0336(3) 0.0510(15) Uani 1 1 d . . .
H13A H 0.8166 0.4765 1.0591 0.076 Uiso 1 1 calc R . .
H13B H 0.6604 0.4330 1.0597 0.076 Uiso 1 1 calc R . .
H13E H 0.7410 0.4368 0.9768 0.076 Uiso 1 1 calc R . .
O101 O 0.7688(3) 0.02623(19) 0.93909(16) 0.0303(7) Uani 1 1 d . . .
O1 O 0.0552(3) 0.22718(19) 0.32193(16) 0.0321(8) Uani 1 1 d . . .

loop_
_atom_site_aniso_label
_atom_site_aniso_U_11
_atom_site_aniso_U_22
_atom_site_aniso_U_33
_atom_site_aniso_U_23
_atom_site_aniso_U_13
_atom_site_aniso_U_12
Ru1 0.0187(2) 0.0216(2) 0.01788(19) 0.00350(15) 0.00204(15) 0.00245(16)
Ru2 0.0182(2) 0.0245(2) 0.01846(19) 0.00206(15) -0.00034(15) 0.00044(17)
Fe3 0.0185(4) 0.0254(4) 0.0257(3) 0.0058(3) 0.0009(3) 0.0018(3)
Fe4 0.0197(4) 0.0204(4) 0.0170(3) 0.0023(3) -0.0004(2) 0.0018(3)
C1 0.022(3) 0.014(2) 0.032(3) 0.0064(19) 0.001(2) 0.001(2)
C2 0.017(2) 0.024(3) 0.027(2) 0.005(2) 0.0047(19) 0.002(2)
C3 0.020(3) 0.026(3) 0.021(2) 0.0005(19) 0.0037(18) 0.004(2)
C4 0.025(3) 0.024(3) 0.024(2) 0.003(2) 0.0038(19) -0.001(2)
C5 0.046(3) 0.028(3) 0.034(3) 0.006(2) 0.024(2) 0.004(2)
C6 0.061(4) 0.046(3) 0.028(3) 0.009(2) 0.019(2) 0.001(3)
C7 0.046(4) 0.047(4) 0.041(3) 0.024(3) 0.005(3) -0.009(3)
C8 0.060(4) 0.021(3) 0.058(4) 0.011(3) 0.014(3) 0.007(3)
C9 0.047(3) 0.027(3) 0.031(3) 0.004(2) 0.016(2) 0.006(2)
C10 0.030(3) 0.020(3) 0.024(2) 0.0012(19) 0.0084(19) 0.003(2)
C11 0.036(3) 0.027(3) 0.046(3) 0.007(2) 0.008(2) -0.002(2)
C12 0.040(4) 0.028(3) 0.077(4) 0.002(3) 0.008(3) 0.002(3)
C13 0.030(3) 0.037(4) 0.092(5) -0.029(3) 0.024(3) 0.001(3)
C14 0.027(3) 0.062(4) 0.040(3) -0.017(3) 0.007(2) -0.001(3)
C15 0.027(3) 0.032(3) 0.037(3) -0.003(2) 0.007(2) 0.006(2)
C16 0.023(3) 0.072(5) 0.058(4) 0.027(3) -0.001(3) -0.009(3)
C17 0.031(3) 0.036(3) 0.076(4) 0.002(3) -0.014(3) -0.005(3)
C18 0.017(3) 0.085(5) 0.038(3) 0.010(3) -0.007(2) 0.003(3)
C19 0.024(3) 0.044(4) 0.096(5) 0.034(4) -0.011(3) 0.004(3)
C20 0.015(3) 0.082(5) 0.062(4) -0.031(3) 0.000(3) 0.014(3)
C21 0.017(3) 0.026(3) 0.035(3) 0.004(2) -0.001(2) 0.007(2)
C22 0.015(3) 0.037(3) 0.030(3) -0.003(2) 0.0071(19) 0.005(2)
C23 0.014(2) 0.035(3) 0.022(2) 0.004(2) -0.0002(18) -0.001(2)
C24 0.021(3) 0.030(3) 0.025(2) 0.007(2) -0.0018(19) 0.000(2)
C25 0.020(3) 0.024(3) 0.020(2) 0.0020(19) 0.0020(18) 0.002(2)
C26 0.035(3) 0.032(3) 0.075(4) 0.006(3) -0.004(3) 0.013(3)
C27 0.038(3) 0.065(4) 0.040(3) -0.022(3) 0.005(2) 0.005(3)
C28 0.027(3) 0.074(4) 0.033(3) 0.023(3) 0.000(2) -0.006(3)
C29 0.037(3) 0.031(3) 0.049(3) 0.010(2) -0.006(2) -0.004(2)
C30 0.034(3) 0.046(3) 0.029(3) 0.014(2) -0.003(2) 0.004(3)
C101 0.026(3) 0.025(3) 0.019(2) 0.0082(19) 0.0006(19) -0.004(2)
C102 0.013(2) 0.020(2) 0.024(2) 0.0019(19) -0.0009(18) 0.002(2)
C103 0.018(2) 0.019(2) 0.020(2) -0.0018(18) -0.0012(18) 0.0028(19)
C104 0.021(3) 0.021(2) 0.017(2) 0.0003(18) 0.0031(18) 0.003(2)
C105 0.028(3) 0.033(3) 0.017(2) 0.002(2) 0.0025(19) 0.006(2)
C106 0.044(3) 0.032(3) 0.028(3) 0.001(2) -0.005(2) 0.014(3)
C107 0.051(4) 0.029(3) 0.028(3) 0.013(2) -0.003(2) -0.001(3)
C108 0.036(3) 0.043(3) 0.026(3) 0.013(2) 0.002(2) -0.004(3)
C109 0.024(3) 0.040(3) 0.027(2) 0.008(2) 0.004(2) 0.010(2)
C110 0.017(2) 0.032(3) 0.010(2) -0.0009(19) -0.0046(17) 0.003(2)
C111 0.029(3) 0.033(3) 0.022(2) 0.000(2) -0.001(2) 0.008(2)
C112 0.045(3) 0.040(3) 0.033(3) -0.006(2) 0.003(2) 0.024(3)
C113 0.030(3) 0.072(4) 0.022(3) -0.001(3) 0.009(2) 0.013(3)
C114 0.024(3) 0.066(4) 0.023(3) 0.011(2) 0.006(2) 0.000(3)
C115 0.023(3) 0.032(3) 0.022(2) 0.003(2) 0.0009(19) 0.003(2)
C116 0.040(3) 0.036(3) 0.016(2) -0.003(2) -0.004(2) -0.002(2)
C117 0.033(3) 0.031(3) 0.035(3) 0.002(2) -0.016(2) 0.003(2)
C118 0.026(3) 0.027(3) 0.033(3) -0.002(2) -0.001(2) 0.000(2)
C119 0.033(3) 0.018(2) 0.026(2) 0.0007(19) -0.005(2) 0.000(2)
C120 0.032(3) 0.024(3) 0.026(2) -0.009(2) -0.004(2) -0.001(2)
C122 0.017(3) 0.043(3) 0.037(3) -0.012(2) -0.012(2) 0.001(2)
C123 0.031(3) 0.031(3) 0.022(2) -0.001(2) -0.011(2) 0.003(2)
C124 0.030(3) 0.029(3) 0.022(2) 0.000(2) -0.006(2) -0.005(2)
C125 0.033(3) 0.027(3) 0.025(3) -0.001(2) -0.005(2) -0.004(2)
C121 0.026(3) 0.046(3) 0.028(3) 0.010(2) -0.008(2) -0.018(3)
C126 0.039(4) 0.100(5) 0.039(3) 0.017(3) 0.002(3) -0.033(3)
C127 0.024(3) 0.080(4) 0.052(3) -0.019(3) -0.002(2) 0.012(3)
C128 0.046(3) 0.033(3) 0.049(3) 0.007(2) -0.020(3) 0.000(3)
C129 0.043(3) 0.050(3) 0.024(3) -0.008(2) -0.003(2) 0.001(3)
C130 0.079(4) 0.026(3) 0.044(3) 0.000(2) -0.017(3) -0.010(3)
O101 0.0300(19) 0.0239(18) 0.0388(18) 0.0054(15) 0.0009(14) 0.0124(15)
O1 0.038(2) 0.041(2) 0.0170(16) 0.0040(14) -0.0006(14) -0.0016(16)

loop_
_atom_type_symbol
_atom_type_description
_atom_type_scat_dispersion_real
_atom_type_scat_dispersion_imag
_atom_type_scat_source
C C 0.0033 0.0016 'International Tables Vol C Tables 4.2.6.8 and 6.1.1.4'
H H 0.0000 0.0000 'International Tables Vol C Tables 4.2.6.8 and 6.1.1.4'
O O 0.0106 0.0060 'International Tables Vol C Tables 4.2.6.8 and 6.1.1.4'
Fe Fe 0.3463 0.8444 'International Tables Vol C Tables 4.2.6.8 and 6.1.1.4'
Ru Ru -1.2594 0.8363 'International Tables Vol C Tables 4.2.6.8 and 6.1.1.4'

loop_
_geom_angle_atom_site_label_1
_geom_angle_atom_site_label_2
_geom_angle_atom_site_label_3
_geom_angle
_geom_angle_site_symmetry_1
_geom_angle_site_symmetry_3
_geom_angle_publ_flag
C1 Ru1 C3 100.29(16) . . ?
C1 Ru1 C2 98.69(16) . . ?
C3 Ru1 C2 36.79(15) . . ?
C1 Ru1 C24 127.90(15) . . ?
C3 Ru1 C24 126.42(15) . . ?
C2 Ru1 C24 105.63(16) . . ?
C1 Ru1 C21 124.86(17) . . ?
C3 Ru1 C21 110.51(16) . . ?
C2 Ru1 C21 133.03(15) . . ?
C24 Ru1 C21 63.08(16) . . ?
C1 Ru1 C25 156.05(16) . . ?
C3 Ru1 C25 102.24(15) . . ?
C2 Ru1 C25 104.18(15) . . ?
C24 Ru1 C25 38.02(14) . . ?
C21 Ru1 C25 37.63(14) . . ?
C1 Ru1 C22 94.49(16) . . ?
C3 Ru1 C22 144.22(17) . . ?
C2 Ru1 C22 166.06(16) . . ?
C24 Ru1 C22 62.12(16) . . ?
C21 Ru1 C22 37.18(14) . . ?
C25 Ru1 C22 62.21(15) . . ?
C1 Ru1 C23 96.03(16) . . ?
C3 Ru1 C23 163.20(15) . . ?
C2 Ru1 C23 136.28(16) . . ?
C24 Ru1 C23 37.16(14) . . ?
C21 Ru1 C23 62.03(15) . . ?
C25 Ru1 C23 62.30(14) . . ?
C22 Ru1 C23 36.60(15) . . ?
C1 Ru1 Fe3 50.83(12) . . ?
C3 Ru1 Fe3 51.98(11) . . ?
C2 Ru1 Fe3 51.36(11) . . ?
C24 Ru1 Fe3 147.23(12) . . ?
C21 Ru1 Fe3 149.02(12) . . ?
C25 Ru1 Fe3 153.07(10) . . ?
C22 Ru1 Fe3 142.58(11) . . ?
C23 Ru1 Fe3 141.73(10) . . ?
C101 Ru2 C103 100.73(16) . . ?
C101 Ru2 C102 99.50(17) . . ?
C103 Ru2 C102 37.27(14) . . ?
C101 Ru2 C121 120.82(19) . . ?
C103 Ru2 C121 111.65(17) . . ?
C102 Ru2 C121 135.84(18) . . ?
C101 Ru2 C125 154.92(18) . . ?
C103 Ru2 C125 100.75(16) . . ?
C102 Ru2 C125 105.42(17) . . ?
C121 Ru2 C125 37.47(16) . . ?
C101 Ru2 C122 92.44(18) . . ?
C103 Ru2 C122 147.01(17) . . ?
C102 Ru2 C122 165.93(16) . . ?
C121 Ru2 C122 37.67(16) . . ?
C125 Ru2 C122 62.49(18) . . ?
C101 Ru2 C124 132.58(16) . . ?
C103 Ru2 C124 122.46(16) . . ?
C102 Ru2 C124 103.58(16) . . ?
C121 Ru2 C124 63.02(16) . . ?
C125 Ru2 C124 37.71(14) . . ?
C122 Ru2 C124 62.57(17) . . ?
C101 Ru2 C123 98.49(17) . . ?
C103 Ru2 C123 159.61(16) . . ?
C102 Ru2 C123 131.98(16) . . ?
C121 Ru2 C123 62.93(16) . . ?
C125 Ru2 C123 62.46(16) . . ?
C122 Ru2 C123 37.54(15) . . ?
C124 Ru2 C123 37.15(15) . . ?
C101 Ru2 Fe4 51.39(12) . . ?
C103 Ru2 Fe4 51.83(11) . . ?
C102 Ru2 Fe4 51.88(11) . . ?
C121 Ru2 Fe4 146.81(11) . . ?
C125 Ru2 Fe4 152.35(12) . . ?
C122 Ru2 Fe4 141.82(12) . . ?
C124 Ru2 Fe4 149.16(12) . . ?
C123 Ru2 Fe4 143.02(12) . . ?
C1 Fe3 C2 104.90(17) . . ?
C1 Fe3 C3 105.68(17) . . ?
C2 Fe3 C3 39.08(15) . . ?
C1 Fe3 C17 106.0(2) . . ?
C2 Fe3 C17 146.2(2) . . ?
C3 Fe3 C17 117.7(2) . . ?
C1 Fe3 C19 106.4(2) . . ?
C2 Fe3 C19 117.0(2) . . ?
C3 Fe3 C19 144.8(2) . . ?
C17 Fe3 C19 66.1(2) . . ?
C1 Fe3 C18 87.06(19) . . ?
C2 Fe3 C18 156.2(2) . . ?
C3 Fe3 C18 156.8(2) . . ?
C17 Fe3 C18 39.17(19) . . ?
C19 Fe3 C18 39.19(19) . . ?
C1 Fe3 C20 145.6(2) . . ?
C2 Fe3 C20 94.95(19) . . ?
C3 Fe3 C20 107.4(2) . . ?
C17 Fe3 C20 66.0(2) . . ?
C19 Fe3 C20 39.26(19) . . ?
C18 Fe3 C20 65.5(2) . . ?
C1 Fe3 C16 144.9(2) . . ?
C2 Fe3 C16 108.9(2) . . ?
C3 Fe3 C16 94.86(18) . . ?
C17 Fe3 C16 38.99(19) . . ?
C19 Fe3 C16 65.9(2) . . ?
C18 Fe3 C16 65.3(2) . . ?
C20 Fe3 C16 39.5(2) . . ?
C1 Fe3 Ru1 52.40(13) . . ?
C2 Fe3 Ru1 56.44(12) . . ?
C3 Fe3 Ru1 56.07(12) . . ?
C17 Fe3 Ru1 141.73(16) . . ?
C19 Fe3 Ru1 143.79(15) . . ?
C18 Fe3 Ru1 139.45(14) . . ?
C20 Fe3 Ru1 150.56(15) . . ?
C16 Fe3 Ru1 149.17(15) . . ?
C101 Fe4 C103 106.13(17) . . ?
C101 Fe4 C102 105.14(17) . . ?
C103 Fe4 C102 39.62(14) . . ?
C101 Fe4 C117 153.77(19) . . ?
C103 Fe4 C117 96.02(17) . . ?
C102 Fe4 C117 100.86(17) . . ?
C101 Fe4 C116 117.83(19) . . ?
C103 Fe4 C116 106.68(17) . . ?
C102 Fe4 C116 133.08(17) . . ?
C117 Fe4 C116 39.95(17) . . ?
C101 Fe4 C120 87.08(18) . . ?
C103 Fe4 C120 143.97(16) . . ?
C102 Fe4 C120 165.91(17) . . ?
C117 Fe4 C120 66.69(18) . . ?
C116 Fe4 C120 39.98(16) . . ?
C101 Fe4 C118 129.55(17) . . ?
C103 Fe4 C118 120.71(17) . . ?
C102 Fe4 C118 99.86(17) . . ?
C117 Fe4 C118 40.08(15) . . ?
C116 Fe4 C118 67.25(18) . . ?
C120 Fe4 C118 66.48(18) . . ?
C101 Fe4 C119 93.37(17) . . ?
C103 Fe4 C119 159.84(17) . . ?
C102 Fe4 C119 130.48(17) . . ?
C117 Fe4 C119 66.61(17) . . ?
C116 Fe4 C119 67.12(17) . . ?
C120 Fe4 C119 39.77(15) . . ?
C118 Fe4 C119 39.20(15) . . ?
C101 Fe4 Ru2 52.57(13) . . ?
C103 Fe4 Ru2 56.31(11) . . ?
C102 Fe4 Ru2 56.75(11) . . ?
C117 Fe4 Ru2 152.15(13) . . ?
C116 Fe4 Ru2 143.55(13) . . ?
C120 Fe4 Ru2 137.13(13) . . ?
C118 Fe4 Ru2 148.64(12) . . ?
C119 Fe4 Ru2 139.62(12) . . ?
O1 C1 Fe3 140.6(3) . . ?
O1 C1 Ru1 142.6(3) . . ?
Fe3 C1 Ru1 76.77(15) . . ?
C3 C2 C10 142.5(4) . . ?
C3 C2 Fe3 71.3(3) . . ?
C10 C2 Fe3 138.0(3) . . ?
C3 C2 Ru1 71.4(3) . . ?
C10 C2 Ru1 131.6(3) . . ?
Fe3 C2 Ru1 72.20(14) . . ?
C2 C3 C4 139.9(4) . . ?
C2 C3 Fe3 69.7(3) . . ?
C4 C3 Fe3 135.1(3) . . ?
C2 C3 Ru1 71.8(2) . . ?
C4 C3 Ru1 138.2(3) . . ?
Fe3 C3 Ru1 71.94(13) . . ?
C9 C4 C5 118.7(4) . . ?
C9 C4 C3 122.4(4) . . ?
C5 C4 C3 118.9(4) . . ?
C4 C5 C6 120.3(4) . . ?
C4 C5 H5A 119.9 . . ?
C6 C5 H5A 119.9 . . ?
C7 C6 C5 119.9(4) . . ?
C7 C6 H6A 120.0 . . ?
C5 C6 H6A 120.0 . . ?
C8 C7 C6 120.3(4) . . ?
C8 C7 H7A 119.8 . . ?
C6 C7 H7A 119.8 . . ?
C7 C8 C9 120.1(5) . . ?
C7 C8 H8A 119.9 . . ?
C9 C8 H8A 119.9 . . ?
C4 C9 C8 120.6(4) . . ?
C4 C9 H9A 119.7 . . ?
C8 C9 H9A 119.7 . . ?
C15 C10 C11 118.2(4) . . ?
C15 C10 C2 121.8(4) . . ?
C11 C10 C2 120.0(4) . . ?
C12 C11 C10 121.1(5) . . ?
C12 C11 H11I 119.4 . . ?
C10 C11 H11I 119.4 . . ?
C11 C12 C13 120.0(5) . . ?
C11 C12 H12B 120.0 . . ?
C13 C12 H12B 120.0 . . ?
C12 C13 C14 119.9(5) . . ?
C12 C13 H13D 120.0 . . ?
C14 C13 H13D 120.0 . . ?
C15 C14 C13 119.9(5) . . ?
C15 C14 H14A 120.0 . . ?
C13 C14 H14A 120.0 . . ?
C14 C15 C10 120.8(5) . . ?
C14 C15 H15A 119.6 . . ?
C10 C15 H15A 119.6 . . ?
C17 C16 C20 108.2(5) . . ?
C17 C16 Fe3 70.1(3) . . ?
C20 C16 Fe3 70.1(3) . . ?
C17 C16 H16A 125.9 . . ?
C20 C16 H16A 125.9 . . ?
Fe3 C16 H16A 125.9 . . ?
C16 C17 C18 107.8(5) . . ?
C16 C17 Fe3 70.9(3) . . ?
C18 C17 Fe3 70.6(3) . . ?
C16 C17 H17A 126.1 . . ?
C18 C17 H17A 126.1 . . ?
Fe3 C17 H17A 126.1 . . ?
C17 C18 C19 108.8(5) . . ?
C17 C18 Fe3 70.2(3) . . ?
C19 C18 Fe3 70.4(3) . . ?
C17 C18 H18A 125.6 . . ?
C19 C18 H18A 125.6 . . ?
Fe3 C18 H18A 125.6 . . ?
C18 C19 C20 107.5(5) . . ?
C18 C19 Fe3 70.4(3) . . ?
C20 C19 Fe3 70.5(3) . . ?
C18 C19 H19A 126.2 . . ?
C20 C19 H19A 126.2 . . ?
Fe3 C19 H19A 126.2 . . ?
C19 C20 C16 107.7(5) . . ?
C19 C20 Fe3 70.3(3) . . ?
C16 C20 Fe3 70.4(3) . . ?
C19 C20 H20A 126.1 . . ?
C16 C20 H20A 126.1 . . ?
Fe3 C20 H20A 126.1 . . ?
C22 C21 C25 108.0(4) . . ?
C22 C21 C26 126.5(4) . . ?
C25 C21 C26 124.8(4) . . ?
C22 C21 Ru1 72.6(2) . . ?
C25 C21 Ru1 71.6(2) . . ?
C26 C21 Ru1 128.4(3) . . ?
C23 C22 C21 108.6(4) . . ?
C23 C22 C27 125.9(4) . . ?
C21 C22 C27 125.4(4) . . ?
C23 C22 Ru1 71.9(2) . . ?
C21 C22 Ru1 70.2(2) . . ?
C27 C22 Ru1 126.9(3) . . ?
C22 C23 C24 108.4(4) . . ?
C22 C23 C28 126.1(4) . . ?
C24 C23 C28 125.4(4) . . ?
C22 C23 Ru1 71.5(2) . . ?
C24 C23 Ru1 69.7(2) . . ?
C28 C23 Ru1 127.1(3) . . ?
C23 C24 C25 107.8(4) . . ?
C23 C24 C29 126.5(4) . . ?
C25 C24 C29 125.4(4) . . ?
C23 C24 Ru1 73.1(2) . . ?
C25 C24 Ru1 71.6(2) . . ?
C29 C24 Ru1 125.6(3) . . ?
C21 C25 C24 107.1(3) . . ?
C21 C25 C30 126.5(4) . . ?
C24 C25 C30 126.4(4) . . ?
C21 C25 Ru1 70.8(2) . . ?
C24 C25 Ru1 70.3(2) . . ?
C30 C25 Ru1 124.8(3) . . ?
C21 C26 H26A 109.5 . . ?
C21 C26 H26B 109.5 . . ?
H26A C26 H26B 109.5 . . ?
C21 C26 H26C 109.5 . . ?
H26A C26 H26C 109.5 . . ?
H26B C26 H26C 109.5 . . ?
C22 C27 H27A 109.5 . . ?
C22 C27 H27B 109.5 . . ?
H27A C27 H27B 109.5 . . ?
C22 C27 H27C 109.5 . . ?
H27A C27 H27C 109.5 . . ?
H27B C27 H27C 109.5 . . ?
C23 C28 H28A 109.5 . . ?
C23 C28 H28B 109.5 . . ?
H28A C28 H28B 109.5 . . ?
C23 C28 H28C 109.5 . . ?
H28A C28 H28C 109.5 . . ?
H28B C28 H28C 109.5 . . ?
C24 C29 H29A 109.5 . . ?
C24 C29 H29B 109.5 . . ?
H29A C29 H29B 109.5 . . ?
C24 C29 H29C 109.5 . . ?
H29A C29 H29C 109.5 . . ?
H29B C29 H29C 109.5 . . ?
C25 C30 H30A 109.5 . . ?
C25 C30 H30B 109.5 . . ?
H30A C30 H30B 109.5 . . ?
C25 C30 H30C 109.5 . . ?
H30A C30 H30C 109.5 . . ?
H30B C30 H30C 109.5 . . ?
O101 C101 Fe4 139.1(3) . . ?
O101 C101 Ru2 144.8(3) . . ?
Fe4 C101 Ru2 76.03(17) . . ?
C103 C102 C110 144.9(4) . . ?
C103 C102 Fe4 69.9(2) . . ?
C110 C102 Fe4 138.6(3) . . ?
C103 C102 Ru2 70.7(2) . . ?
C110 C102 Ru2 130.0(3) . . ?
Fe4 C102 Ru2 71.37(13) . . ?
C102 C103 C104 141.7(4) . . ?
C102 C103 Fe4 70.5(2) . . ?
C104 C103 Fe4 135.1(3) . . ?
C102 C103 Ru2 72.0(2) . . ?
C104 C103 Ru2 135.8(3) . . ?
Fe4 C103 Ru2 71.87(13) . . ?
C109 C104 C105 118.8(4) . . ?
C109 C104 C103 119.2(4) . . ?
C105 C104 C103 122.0(4) . . ?
C106 C105 C104 119.9(4) . . ?
C106 C105 H10A 120.0 . . ?
C104 C105 H10A 120.0 . . ?
C107 C106 C105 120.4(4) . . ?
C107 C106 H10B 119.8 . . ?
C105 C106 H10B 119.8 . . ?
C106 C107 C108 120.2(4) . . ?
C106 C107 H10C 119.9 . . ?
C108 C107 H10C 119.9 . . ?
C107 C108 C109 119.5(4) . . ?
C107 C108 H10D 120.2 . . ?
C109 C108 H10D 120.2 . . ?
C104 C109 C108 121.0(4) . . ?
C104 C109 H10E 119.5 . . ?
C108 C109 H10E 119.5 . . ?
C115 C110 C111 118.7(4) . . ?
C115 C110 C102 120.2(4) . . ?
C111 C110 C102 121.1(4) . . ?
C112 C111 C110 119.6(4) . . ?
C112 C111 H11A 120.2 . . ?
C110 C111 H11A 120.2 . . ?
C113 C112 C111 120.2(5) . . ?
C113 C112 H11B 119.9 . . ?
C111 C112 H11B 119.9 . . ?
C112 C113 C114 120.1(4) . . ?
C112 C113 H11C 120.0 . . ?
C114 C113 H11C 120.0 . . ?
C115 C114 C113 120.4(4) . . ?
C115 C114 H11D 119.8 . . ?
C113 C114 H11D 119.8 . . ?
C114 C115 C110 121.0(4) . . ?
C114 C115 H11E 119.5 . . ?
C110 C115 H11E 119.5 . . ?
C117 C116 C120 107.0(4) . . ?
C117 C116 Fe4 69.9(2) . . ?
C120 C116 Fe4 70.0(2) . . ?
C117 C116 H11F 126.5 . . ?
C120 C116 H11F 126.5 . . ?
Fe4 C116 H11F 126.5 . . ?
C116 C117 C118 108.4(4) . . ?
C116 C117 Fe4 70.1(2) . . ?
C118 C117 Fe4 70.7(2) . . ?
C116 C117 H11G 125.8 . . ?
C118 C117 H11G 125.8 . . ?
Fe4 C117 H11G 125.8 . . ?
C119 C118 C117 107.9(4) . . ?
C119 C118 Fe4 70.6(3) . . ?
C117 C118 Fe4 69.3(2) . . ?
C119 C118 H11H 126.1 . . ?
C117 C118 H11H 126.1 . . ?
Fe4 C118 H11H 126.1 . . ?
C118 C119 C120 108.0(4) . . ?
C118 C119 Fe4 70.2(2) . . ?
C120 C119 Fe4 69.4(2) . . ?
C118 C119 H11J 126.0 . . ?
C120 C119 H11J 126.0 . . ?
Fe4 C119 H11J 126.0 . . ?
C119 C120 C116 108.7(4) . . ?
C119 C120 Fe4 70.8(2) . . ?
C116 C120 Fe4 70.0(2) . . ?
C119 C120 H12A 125.7 . . ?
C116 C120 H12A 125.7 . . ?
Fe4 C120 H12A 125.7 . . ?
C121 C122 C123 108.4(4) . . ?
C121 C122 C127 125.1(5) . . ?
C123 C122 C127 126.5(5) . . ?
C121 C122 Ru2 70.5(3) . . ?
C123 C122 Ru2 72.5(2) . . ?
C127 C122 Ru2 124.9(3) . . ?
C124 C123 C122 107.2(4) . . ?
C124 C123 C128 126.0(4) . . ?
C122 C123 C128 126.7(4) . . ?
C124 C123 Ru2 70.2(2) . . ?
C122 C123 Ru2 70.0(2) . . ?
C128 C123 Ru2 127.0(3) . . ?
C123 C124 C125 108.2(4) . . ?
C123 C124 C129 125.5(4) . . ?
C125 C124 C129 126.1(4) . . ?
C123 C124 Ru2 72.6(2) . . ?
C125 C124 Ru2 70.9(2) . . ?
C129 C124 Ru2 125.4(3) . . ?
C121 C125 C124 108.3(4) . . ?
C121 C125 C130 125.5(4) . . ?
C124 C125 C130 126.2(4) . . ?
C121 C125 Ru2 70.8(3) . . ?
C124 C125 Ru2 71.4(2) . . ?
C130 C125 Ru2 123.8(3) . . ?
C125 C121 C122 107.8(4) . . ?
C125 C121 C126 126.5(5) . . ?
C122 C121 C126 124.9(5) . . ?
C125 C121 Ru2 71.7(3) . . ?
C122 C121 Ru2 71.9(3) . . ?
C126 C121 Ru2 129.9(3) . . ?
C121 C126 H12C 109.5 . . ?
C121 C126 H12D 109.5 . . ?
H12C C126 H12D 109.5 . . ?
C121 C126 H12E 109.5 . . ?
H12C C126 H12E 109.5 . . ?
H12D C126 H12E 109.5 . . ?
C122 C127 H12F 109.5 . . ?
C122 C127 H12G 109.5 . . ?
H12F C127 H12G 109.5 . . ?
C122 C127 H12H 109.5 . . ?
H12F C127 H12H 109.5 . . ?
H12G C127 H12H 109.5 . . ?
C123 C128 H12I 109.5 . . ?
C123 C128 H12J 109.5 . . ?
H12I C128 H12J 109.5 . . ?
C123 C128 H12K 109.5 . . ?
H12I C128 H12K 109.5 . . ?
H12J C128 H12K 109.5 . . ?
C124 C129 H12L 109.5 . . ?
C124 C129 H12M 109.5 . . ?
H12L C129 H12M 109.5 . . ?
C124 C129 H12N 109.5 . . ?
H12L C129 H12N 109.5 . . ?
H12M C129 H12N 109.5 . . ?
C125 C130 H13A 109.5 . . ?
C125 C130 H13B 109.5 . . ?
H13A C130 H13B 109.5 . . ?
C125 C130 H13E 109.5 . . ?
H13A C130 H13E 109.5 . . ?
H13B C130 H13E 109.5 . . ?

loop_
_geom_bond_atom_site_label_1
_geom_bond_atom_site_label_2
_geom_bond_distance
_geom_bond_site_symmetry_2
_geom_bond_publ_flag
Ru1 C1 1.955(4) . ?
Ru1 C3 2.096(4) . ?
Ru1 C2 2.102(4) . ?
Ru1 C24 2.200(4) . ?
Ru1 C21 2.207(4) . ?
Ru1 C25 2.217(4) . ?
Ru1 C22 2.238(4) . ?
Ru1 C23 2.244(4) . ?
Ru1 Fe3 2.4018(9) . ?
Ru2 C101 1.956(4) . ?
Ru2 C103 2.092(4) . ?
Ru2 C102 2.109(4) . ?
Ru2 C121 2.188(4) . ?
Ru2 C125 2.200(4) . ?
Ru2 C122 2.206(4) . ?
Ru2 C124 2.207(4) . ?
Ru2 C123 2.238(4) . ?
Ru2 Fe4 2.3896(9) . ?
Fe3 C1 1.913(4) . ?
Fe3 C2 1.970(4) . ?
Fe3 C3 1.990(4) . ?
Fe3 C17 2.064(5) . ?
Fe3 C19 2.068(5) . ?
Fe3 C18 2.068(5) . ?
Fe3 C20 2.071(5) . ?
Fe3 C16 2.074(5) . ?
Fe4 C101 1.924(4) . ?
Fe4 C103 1.977(4) . ?
Fe4 C102 1.984(4) . ?
Fe4 C117 2.064(4) . ?
Fe4 C116 2.067(4) . ?
Fe4 C120 2.068(4) . ?
Fe4 C118 2.082(4) . ?
Fe4 C119 2.087(4) . ?
C1 O1 1.200(4) . ?
C2 C3 1.325(5) . ?
C2 C10 1.458(5) . ?
C3 C4 1.470(5) . ?
C4 C9 1.377(6) . ?
C4 C5 1.388(5) . ?
C5 C6 1.389(5) . ?
C5 H5A 0.9500 . ?
C6 C7 1.374(6) . ?
C6 H6A 0.9500 . ?
C7 C8 1.359(6) . ?
C7 H7A 0.9500 . ?
C8 C9 1.389(6) . ?
C8 H8A 0.9500 . ?
C9 H9A 0.9500 . ?
C10 C15 1.393(5) . ?
C10 C11 1.394(6) . ?
C11 C12 1.368(6) . ?
C11 H11I 0.9500 . ?
C12 C13 1.374(7) . ?
C12 H12B 0.9500 . ?
C13 C14 1.391(7) . ?
C13 H13D 0.9500 . ?
C14 C15 1.367(6) . ?
C14 H14A 0.9500 . ?
C15 H15A 0.9500 . ?
C16 C17 1.381(7) . ?
C16 C20 1.400(7) . ?
C16 H16A 1.0000 . ?
C17 C18 1.385(7) . ?
C17 H17A 1.0000 . ?
C18 C19 1.387(7) . ?
C18 H18A 1.0000 . ?
C19 C20 1.390(7) . ?
C19 H19A 1.0000 . ?
C20 H20A 1.0000 . ?
C21 C22 1.417(5) . ?
C21 C25 1.427(5) . ?
C21 C26 1.511(6) . ?
C22 C23 1.407(6) . ?
C22 C27 1.504(6) . ?
C23 C24 1.416(5) . ?
C23 C28 1.500(5) . ?
C24 C25 1.439(5) . ?
C24 C29 1.501(6) . ?
C25 C30 1.491(5) . ?
C26 H26A 0.9800 . ?
C26 H26B 0.9800 . ?
C26 H26C 0.9800 . ?
C27 H27A 0.9800 . ?
C27 H27B 0.9800 . ?
C27 H27C 0.9800 . ?
C28 H28A 0.9800 . ?
C28 H28B 0.9800 . ?
C28 H28C 0.9800 . ?
C29 H29A 0.9800 . ?
C29 H29B 0.9800 . ?
C29 H29C 0.9800 . ?
C30 H30A 0.9800 . ?
C30 H30B 0.9800 . ?
C30 H30C 0.9800 . ?
C101 O101 1.191(5) . ?
C102 C103 1.342(5) . ?
C102 C110 1.454(5) . ?
C103 C104 1.469(5) . ?
C104 C109 1.377(5) . ?
C104 C105 1.399(5) . ?
C105 C106 1.385(5) . ?
C105 H10A 0.9500 . ?
C106 C107 1.369(6) . ?
C106 H10B 0.9500 . ?
C107 C108 1.379(6) . ?
C107 H10C 0.9500 . ?
C108 C109 1.387(5) . ?
C108 H10D 0.9500 . ?
C109 H10E 0.9500 . ?
C110 C115 1.390(5) . ?
C110 C111 1.401(6) . ?
C111 C112 1.396(6) . ?
C111 H11A 0.9500 . ?
C112 C113 1.376(6) . ?
C112 H11B 0.9500 . ?
C113 C114 1.378(6) . ?
C113 H11C 0.9500 . ?
C114 C115 1.367(6) . ?
C114 H11D 0.9500 . ?
C115 H11E 0.9500 . ?
C116 C117 1.411(6) . ?
C116 C120 1.413(6) . ?
C116 H11F 1.0000 . ?
C117 C118 1.421(5) . ?
C117 H11G 1.0000 . ?
C118 C119 1.399(6) . ?
C118 H11H 1.0000 . ?
C119 C120 1.413(5) . ?
C119 H11J 1.0000 . ?
C120 H12A 1.0000 . ?
C122 C121 1.418(6) . ?
C122 C123 1.430(6) . ?
C122 C127 1.493(6) . ?
C123 C124 1.416(6) . ?
C123 C128 1.491(5) . ?
C124 C125 1.424(5) . ?
C124 C129 1.502(6) . ?
C125 C121 1.409(6) . ?
C125 C130 1.501(6) . ?
C121 C126 1.512(6) . ?
C126 H12C 0.9800 . ?
C126 H12D 0.9800 . ?
C126 H12E 0.9800 . ?
C127 H12F 0.9800 . ?
C127 H12G 0.9800 . ?
C127 H12H 0.9800 . ?
C128 H12I 0.9800 . ?
C128 H12J 0.9800 . ?
C128 H12K 0.9800 . ?
C129 H12L 0.9800 . ?
C129 H12M 0.9800 . ?
C129 H12N 0.9800 . ?
C130 H13A 0.9800 . ?
C130 H13B 0.9800 . ?
C130 H13E 0.9800 . ?

loop_
_geom_torsion_atom_site_label_1
_geom_torsion_atom_site_label_2
_geom_torsion_atom_site_label_3
_geom_torsion_atom_site_label_4
_geom_torsion
_geom_torsion_site_symmetry_1
_geom_torsion_site_symmetry_2
_geom_torsion_site_symmetry_3
_geom_torsion_site_symmetry_4
_geom_torsion_publ_flag
C3 Ru1 Fe3 C1 -158.3(2) . . . . ?
C2 Ru1 Fe3 C1 154.2(2) . . . . ?
C24 Ru1 Fe3 C1 101.4(2) . . . . ?
C21 Ru1 Fe3 C1 -94.3(3) . . . . ?
C25 Ru1 Fe3 C1 -177.5(3) . . . . ?
C22 Ru1 Fe3 C1 -26.0(2) . . . . ?
C23 Ru1 Fe3 C1 35.5(2) . . . . ?
C1 Ru1 Fe3 C2 -154.2(2) . . . . ?
C3 Ru1 Fe3 C2 47.43(18) . . . . ?
C24 Ru1 Fe3 C2 -52.8(2) . . . . ?
C21 Ru1 Fe3 C2 111.5(3) . . . . ?
C25 Ru1 Fe3 C2 28.2(3) . . . . ?
C22 Ru1 Fe3 C2 179.7(2) . . . . ?
C23 Ru1 Fe3 C2 -118.7(2) . . . . ?
C1 Ru1 Fe3 C3 158.3(2) . . . . ?
C2 Ru1 Fe3 C3 -47.43(18) . . . . ?
C24 Ru1 Fe3 C3 -100.2(2) . . . . ?
C21 Ru1 Fe3 C3 64.0(3) . . . . ?
C25 Ru1 Fe3 C3 -19.2(3) . . . . ?
C22 Ru1 Fe3 C3 132.3(2) . . . . ?
C23 Ru1 Fe3 C3 -166.2(2) . . . . ?
C1 Ru1 Fe3 C17 65.4(3) . . . . ?
C3 Ru1 Fe3 C17 -92.9(3) . . . . ?
C2 Ru1 Fe3 C17 -140.3(3) . . . . ?
C24 Ru1 Fe3 C17 166.8(3) . . . . ?
C21 Ru1 Fe3 C17 -28.9(3) . . . . ?
C25 Ru1 Fe3 C17 -112.1(4) . . . . ?
C22 Ru1 Fe3 C17 39.4(3) . . . . ?
C23 Ru1 Fe3 C17 100.9(3) . . . . ?
C1 Ru1 Fe3 C19 -63.3(4) . . . . ?
C3 Ru1 Fe3 C19 138.4(4) . . . . ?
C2 Ru1 Fe3 C19 91.0(4) . . . . ?
C24 Ru1 Fe3 C19 38.1(4) . . . . ?
C21 Ru1 Fe3 C19 -157.6(4) . . . . ?
C25 Ru1 Fe3 C19 119.2(4) . . . . ?
C22 Ru1 Fe3 C19 -89.3(4) . . . . ?
C23 Ru1 Fe3 C19 -27.8(4) . . . . ?
C1 Ru1 Fe3 C18 1.8(3) . . . . ?
C3 Ru1 Fe3 C18 -156.6(3) . . . . ?
C2 Ru1 Fe3 C18 156.0(3) . . . . ?
C24 Ru1 Fe3 C18 103.2(3) . . . . ?
C21 Ru1 Fe3 C18 -92.5(3) . . . . ?
C25 Ru1 Fe3 C18 -175.8(4) . . . . ?
C22 Ru1 Fe3 C18 -24.3(3) . . . . ?
C23 Ru1 Fe3 C18 37.3(3) . . . . ?
C1 Ru1 Fe3 C20 -139.0(4) . . . . ?
C3 Ru1 Fe3 C20 62.7(4) . . . . ?
C2 Ru1 Fe3 C20 15.2(4) . . . . ?
C24 Ru1 Fe3 C20 -37.6(4) . . . . ?
C21 Ru1 Fe3 C20 126.7(4) . . . . ?
C25 Ru1 Fe3 C20 43.5(5) . . . . ?
C22 Ru1 Fe3 C20 -165.0(4) . . . . ?
C23 Ru1 Fe3 C20 -103.5(4) . . . . ?
C1 Ru1 Fe3 C16 136.5(4) . . . . ?
C3 Ru1 Fe3 C16 -21.9(4) . . . . ?
C2 Ru1 Fe3 C16 -69.3(4) . . . . ?
C24 Ru1 Fe3 C16 -122.1(4) . . . . ?
C21 Ru1 Fe3 C16 42.2(4) . . . . ?
C25 Ru1 Fe3 C16 -41.1(4) . . . . ?
C22 Ru1 Fe3 C16 110.4(4) . . . . ?
C23 Ru1 Fe3 C16 172.0(4) . . . . ?
C103 Ru2 Fe4 C101 158.55(19) . . . . ?
C102 Ru2 Fe4 C101 -153.51(19) . . . . ?
C121 Ru2 Fe4 C101 88.7(3) . . . . ?
C125 Ru2 Fe4 C101 166.8(3) . . . . ?
C122 Ru2 Fe4 C101 22.0(2) . . . . ?
C124 Ru2 Fe4 C101 -110.6(3) . . . . ?
C123 Ru2 Fe4 C101 -41.7(2) . . . . ?
C101 Ru2 Fe4 C103 -158.55(19) . . . . ?
C102 Ru2 Fe4 C103 47.94(17) . . . . ?
C121 Ru2 Fe4 C103 -69.9(3) . . . . ?
C125 Ru2 Fe4 C103 8.3(3) . . . . ?
C122 Ru2 Fe4 C103 -136.6(3) . . . . ?
C124 Ru2 Fe4 C103 90.9(3) . . . . ?
C123 Ru2 Fe4 C103 159.7(2) . . . . ?
C101 Ru2 Fe4 C102 153.51(19) . . . . ?
C103 Ru2 Fe4 C102 -47.94(17) . . . . ?
C121 Ru2 Fe4 C102 -117.8(3) . . . . ?
C125 Ru2 Fe4 C102 -39.7(3) . . . . ?
C122 Ru2 Fe4 C102 175.5(2) . . . . ?
C124 Ru2 Fe4 C102 42.9(3) . . . . ?
C123 Ru2 Fe4 C102 111.8(2) . . . . ?
C101 Ru2 Fe4 C117 -165.8(3) . . . . ?
C103 Ru2 Fe4 C117 -7.3(3) . . . . ?
C102 Ru2 Fe4 C117 40.7(3) . . . . ?
C121 Ru2 Fe4 C117 -77.1(4) . . . . ?
C125 Ru2 Fe4 C117 1.0(4) . . . . ?
C122 Ru2 Fe4 C117 -143.9(3) . . . . ?
C124 Ru2 Fe4 C117 83.6(4) . . . . ?
C123 Ru2 Fe4 C117 152.5(3) . . . . ?
C101 Ru2 Fe4 C116 -87.3(3) . . . . ?
C103 Ru2 Fe4 C116 71.2(3) . . . . ?
C102 Ru2 Fe4 C116 119.2(3) . . . . ?
C121 Ru2 Fe4 C116 1.3(3) . . . . ?
C125 Ru2 Fe4 C116 79.5(3) . . . . ?
C122 Ru2 Fe4 C116 -65.4(3) . . . . ?
C124 Ru2 Fe4 C116 162.1(3) . . . . ?
C123 Ru2 Fe4 C116 -129.0(3) . . . . ?
C101 Ru2 Fe4 C120 -23.3(2) . . . . ?
C103 Ru2 Fe4 C120 135.3(2) . . . . ?
C102 Ru2 Fe4 C120 -176.8(2) . . . . ?
C121 Ru2 Fe4 C120 65.4(3) . . . . ?
C125 Ru2 Fe4 C120 143.5(3) . . . . ?
C122 Ru2 Fe4 C120 -1.3(3) . . . . ?
C124 Ru2 Fe4 C120 -133.9(3) . . . . ?
C123 Ru2 Fe4 C120 -65.0(3) . . . . ?
C101 Ru2 Fe4 C118 106.6(3) . . . . ?
C103 Ru2 Fe4 C118 -94.9(3) . . . . ?
C102 Ru2 Fe4 C118 -47.0(3) . . . . ?
C121 Ru2 Fe4 C118 -164.8(3) . . . . ?
C125 Ru2 Fe4 C118 -86.7(3) . . . . ?
C122 Ru2 Fe4 C118 128.5(3) . . . . ?
C124 Ru2 Fe4 C118 -4.0(3) . . . . ?
C123 Ru2 Fe4 C118 64.8(3) . . . . ?
C101 Ru2 Fe4 C119 38.2(2) . . . . ?
C103 Ru2 Fe4 C119 -163.2(2) . . . . ?
C102 Ru2 Fe4 C119 -115.3(2) . . . . ?
C121 Ru2 Fe4 C119 126.9(3) . . . . ?
C125 Ru2 Fe4 C119 -155.0(3) . . . . ?
C122 Ru2 Fe4 C119 60.2(3) . . . . ?
C124 Ru2 Fe4 C119 -72.4(3) . . . . ?
C123 Ru2 Fe4 C119 -3.5(3) . . . . ?
C2 Fe3 C1 O1 -156.6(5) . . . . ?
C3 Fe3 C1 O1 162.9(5) . . . . ?
C17 Fe3 C1 O1 37.3(5) . . . . ?
C19 Fe3 C1 O1 -32.0(6) . . . . ?
C18 Fe3 C1 O1 2.6(5) . . . . ?
C20 Fe3 C1 O1 -33.4(7) . . . . ?
C16 Fe3 C1 O1 39.3(7) . . . . ?
Ru1 Fe3 C1 O1 -178.6(6) . . . . ?
C2 Fe3 C1 Ru1 22.02(17) . . . . ?
C3 Fe3 C1 Ru1 -18.55(17) . . . . ?
C17 Fe3 C1 Ru1 -144.14(17) . . . . ?
C19 Fe3 C1 Ru1 146.63(18) . . . . ?
C18 Fe3 C1 Ru1 -178.9(2) . . . . ?
C20 Fe3 C1 Ru1 145.2(3) . . . . ?
C16 Fe3 C1 Ru1 -142.1(3) . . . . ?
C3 Ru1 C1 O1 -164.3(5) . . . . ?
C2 Ru1 C1 O1 158.4(5) . . . . ?
C24 Ru1 C1 O1 40.8(6) . . . . ?
C21 Ru1 C1 O1 -40.2(6) . . . . ?
C25 Ru1 C1 O1 -4.2(8) . . . . ?
C22 Ru1 C1 O1 -17.0(5) . . . . ?
C23 Ru1 C1 O1 19.7(5) . . . . ?
Fe3 Ru1 C1 O1 178.5(6) . . . . ?
C3 Ru1 C1 Fe3 17.20(16) . . . . ?
C2 Ru1 C1 Fe3 -20.09(16) . . . . ?
C24 Ru1 C1 Fe3 -137.76(17) . . . . ?
C21 Ru1 C1 Fe3 141.29(15) . . . . ?
C25 Ru1 C1 Fe3 177.2(3) . . . . ?
C22 Ru1 C1 Fe3 164.48(15) . . . . ?
C23 Ru1 C1 Fe3 -158.79(14) . . . . ?
C1 Fe3 C2 C3 -96.7(3) . . . . ?
C17 Fe3 C2 C3 58.9(4) . . . . ?
C19 Fe3 C2 C3 145.8(3) . . . . ?
C18 Fe3 C2 C3 145.2(4) . . . . ?
C20 Fe3 C2 C3 111.7(3) . . . . ?
C16 Fe3 C2 C3 73.8(3) . . . . ?
Ru1 Fe3 C2 C3 -75.8(2) . . . . ?
C1 Fe3 C2 C10 112.3(4) . . . . ?
C3 Fe3 C2 C10 -151.0(6) . . . . ?
C17 Fe3 C2 C10 -92.1(5) . . . . ?
C19 Fe3 C2 C10 -5.2(5) . . . . ?
C18 Fe3 C2 C10 -5.8(7) . . . . ?
C20 Fe3 C2 C10 -39.3(5) . . . . ?
C16 Fe3 C2 C10 -77.2(5) . . . . ?
Ru1 Fe3 C2 C10 133.2(5) . . . . ?
C1 Fe3 C2 Ru1 -20.88(16) . . . . ?
C3 Fe3 C2 Ru1 75.8(2) . . . . ?
C17 Fe3 C2 Ru1 134.7(3) . . . . ?
C19 Fe3 C2 Ru1 -138.47(18) . . . . ?
C18 Fe3 C2 Ru1 -139.1(4) . . . . ?
C20 Fe3 C2 Ru1 -172.5(2) . . . . ?
C16 Fe3 C2 Ru1 149.56(18) . . . . ?
C1 Ru1 C2 C3 95.6(3) . . . . ?
C24 Ru1 C2 C3 -130.9(3) . . . . ?
C21 Ru1 C2 C3 -63.4(3) . . . . ?
C25 Ru1 C2 C3 -91.6(3) . . . . ?
C22 Ru1 C2 C3 -103.6(7) . . . . ?
C23 Ru1 C2 C3 -156.1(2) . . . . ?
Fe3 Ru1 C2 C3 75.7(2) . . . . ?
C1 Ru1 C2 C10 -119.4(4) . . . . ?
C3 Ru1 C2 C10 145.0(5) . . . . ?
C24 Ru1 C2 C10 14.1(4) . . . . ?
C21 Ru1 C2 C10 81.6(4) . . . . ?
C25 Ru1 C2 C10 53.5(4) . . . . ?
C22 Ru1 C2 C10 41.4(9) . . . . ?
C23 Ru1 C2 C10 -11.1(5) . . . . ?
Fe3 Ru1 C2 C10 -139.3(4) . . . . ?
C1 Ru1 C2 Fe3 19.93(15) . . . . ?
C3 Ru1 C2 Fe3 -75.7(2) . . . . ?
C24 Ru1 C2 Fe3 153.40(13) . . . . ?
C21 Ru1 C2 Fe3 -139.06(17) . . . . ?
C25 Ru1 C2 Fe3 -167.23(12) . . . . ?
C22 Ru1 C2 Fe3 -179.3(6) . . . . ?
C23 Ru1 C2 Fe3 128.20(17) . . . . ?
C10 C2 C3 C4 10.7(11) . . . . ?
Fe3 C2 C3 C4 -137.2(6) . . . . ?
Ru1 C2 C3 C4 145.9(6) . . . . ?
C10 C2 C3 Fe3 147.8(7) . . . . ?
Ru1 C2 C3 Fe3 -76.92(10) . . . . ?
C10 C2 C3 Ru1 -135.3(7) . . . . ?
Fe3 C2 C3 Ru1 76.92(10) . . . . ?
C1 Fe3 C3 C2 94.5(3) . . . . ?
C17 Fe3 C3 C2 -147.5(3) . . . . ?
C19 Fe3 C3 C2 -60.4(4) . . . . ?
C18 Fe3 C3 C2 -144.2(5) . . . . ?
C20 Fe3 C3 C2 -76.0(3) . . . . ?
C16 Fe3 C3 C2 -114.3(3) . . . . ?
Ru1 Fe3 C3 C2 76.8(2) . . . . ?
C1 Fe3 C3 C4 -123.9(4) . . . . ?
C2 Fe3 C3 C4 141.6(6) . . . . ?
C17 Fe3 C3 C4 -5.9(5) . . . . ?
C19 Fe3 C3 C4 81.3(5) . . . . ?
C18 Fe3 C3 C4 -2.6(8) . . . . ?
C20 Fe3 C3 C4 65.7(5) . . . . ?
C16 Fe3 C3 C4 27.4(5) . . . . ?
Ru1 Fe3 C3 C4 -141.6(5) . . . . ?
C1 Fe3 C3 Ru1 17.69(17) . . . . ?
C2 Fe3 C3 Ru1 -76.8(2) . . . . ?
C17 Fe3 C3 Ru1 135.70(19) . . . . ?
C19 Fe3 C3 Ru1 -137.1(3) . . . . ?
C18 Fe3 C3 Ru1 139.0(5) . . . . ?
C20 Fe3 C3 Ru1 -152.8(2) . . . . ?
C16 Fe3 C3 Ru1 169.0(2) . . . . ?
C1 Ru1 C3 C2 -90.8(3) . . . . ?
C24 Ru1 C3 C2 64.7(3) . . . . ?
C21 Ru1 C3 C2 135.7(3) . . . . ?
C25 Ru1 C3 C2 97.4(3) . . . . ?
C22 Ru1 C3 C2 156.4(3) . . . . ?
C23 Ru1 C3 C2 75.3(6) . . . . ?
Fe3 Ru1 C3 C2 -73.9(2) . . . . ?
C1 Ru1 C3 C4 122.0(4) . . . . ?
C2 Ru1 C3 C4 -147.2(6) . . . . ?
C24 Ru1 C3 C4 -82.5(5) . . . . ?
C21 Ru1 C3 C4 -11.5(5) . . . . ?
C25 Ru1 C3 C4 -49.9(5) . . . . ?
C22 Ru1 C3 C4 9.2(6) . . . . ?
C23 Ru1 C3 C4 -71.9(8) . . . . ?
Fe3 Ru1 C3 C4 138.9(5) . . . . ?
C1 Ru1 C3 Fe3 -16.91(16) . . . . ?
C2 Ru1 C3 Fe3 73.9(2) . . . . ?
C24 Ru1 C3 Fe3 138.56(16) . . . . ?
C21 Ru1 C3 Fe3 -150.39(14) . . . . ?
C25 Ru1 C3 Fe3 171.24(13) . . . . ?
C22 Ru1 C3 Fe3 -129.7(2) . . . . ?
C23 Ru1 C3 Fe3 149.2(5) . . . . ?
C2 C3 C4 C9 -163.7(6) . . . . ?
Fe3 C3 C4 C9 81.0(6) . . . . ?
Ru1 C3 C4 C9 -36.7(7) . . . . ?
C2 C3 C4 C5 17.2(8) . . . . ?
Fe3 C3 C4 C5 -98.1(5) . . . . ?
Ru1 C3 C4 C5 144.2(4) . . . . ?
C9 C4 C5 C6 1.9(7) . . . . ?
C3 C4 C5 C6 -178.9(4) . . . . ?
C4 C5 C6 C7 -0.1(8) . . . . ?
C5 C6 C7 C8 -0.9(8) . . . . ?
C6 C7 C8 C9 0.2(8) . . . . ?
C5 C4 C9 C8 -2.7(7) . . . . ?
C3 C4 C9 C8 178.2(4) . . . . ?
C7 C8 C9 C4 1.6(8) . . . . ?
C3 C2 C10 C15 24.5(9) . . . . ?
Fe3 C2 C10 C15 155.6(4) . . . . ?
Ru1 C2 C10 C15 -92.4(5) . . . . ?
C3 C2 C10 C11 -157.7(6) . . . . ?
Fe3 C2 C10 C11 -26.6(7) . . . . ?
Ru1 C2 C10 C11 85.4(5) . . . . ?
C15 C10 C11 C12 0.1(7) . . . . ?
C2 C10 C11 C12 -177.7(4) . . . . ?
C10 C11 C12 C13 1.3(8) . . . . ?
C11 C12 C13 C14 -1.8(8) . . . . ?
C12 C13 C14 C15 0.8(8) . . . . ?
C13 C14 C15 C10 0.7(7) . . . . ?
C11 C10 C15 C14 -1.1(7) . . . . ?
C2 C10 C15 C14 176.7(4) . . . . ?
C1 Fe3 C16 C17 -3.1(5) . . . . ?
C2 Fe3 C16 C17 -166.9(3) . . . . ?
C3 Fe3 C16 C17 -129.5(3) . . . . ?
C19 Fe3 C16 C17 81.2(4) . . . . ?
C18 Fe3 C16 C17 38.0(3) . . . . ?
C20 Fe3 C16 C17 118.9(5) . . . . ?
Ru1 Fe3 C16 C17 -111.4(4) . . . . ?
C1 Fe3 C16 C20 -122.0(4) . . . . ?
C2 Fe3 C16 C20 74.2(4) . . . . ?
C3 Fe3 C16 C20 111.6(3) . . . . ?
C17 Fe3 C16 C20 -118.9(5) . . . . ?
C19 Fe3 C16 C20 -37.7(3) . . . . ?
C18 Fe3 C16 C20 -80.9(3) . . . . ?
Ru1 Fe3 C16 C20 129.7(3) . . . . ?
C20 C16 C17 C18 -1.2(6) . . . . ?
Fe3 C16 C17 C18 -61.3(3) . . . . ?
C20 C16 C17 Fe3 60.1(4) . . . . ?
C1 Fe3 C17 C16 178.1(3) . . . . ?
C2 Fe3 C17 C16 22.7(5) . . . . ?
C3 Fe3 C17 C16 60.3(4) . . . . ?
C19 Fe3 C17 C16 -80.7(4) . . . . ?
C18 Fe3 C17 C16 -117.7(5) . . . . ?
C20 Fe3 C17 C16 -37.5(3) . . . . ?
Ru1 Fe3 C17 C16 129.6(3) . . . . ?
C1 Fe3 C17 C18 -64.2(4) . . . . ?
C2 Fe3 C17 C18 140.4(4) . . . . ?
C3 Fe3 C17 C18 177.9(3) . . . . ?
C19 Fe3 C17 C18 37.0(3) . . . . ?
C20 Fe3 C17 C18 80.1(4) . . . . ?
C16 Fe3 C17 C18 117.7(5) . . . . ?
Ru1 Fe3 C17 C18 -112.7(3) . . . . ?
C16 C17 C18 C19 1.4(6) . . . . ?
Fe3 C17 C18 C19 -60.1(4) . . . . ?
C16 C17 C18 Fe3 61.5(4) . . . . ?
C1 Fe3 C18 C17 119.9(4) . . . . ?
C2 Fe3 C18 C17 -118.6(5) . . . . ?
C3 Fe3 C18 C17 -4.6(7) . . . . ?
C19 Fe3 C18 C17 -119.4(5) . . . . ?
C20 Fe3 C18 C17 -81.5(4) . . . . ?
C16 Fe3 C18 C17 -37.8(3) . . . . ?
Ru1 Fe3 C18 C17 118.5(3) . . . . ?
C1 Fe3 C18 C19 -120.6(3) . . . . ?
C2 Fe3 C18 C19 0.8(6) . . . . ?
C3 Fe3 C18 C19 114.8(6) . . . . ?
C17 Fe3 C18 C19 119.4(5) . . . . ?
C20 Fe3 C18 C19 38.0(3) . . . . ?
C16 Fe3 C18 C19 81.6(3) . . . . ?
Ru1 Fe3 C18 C19 -122.0(3) . . . . ?
C17 C18 C19 C20 -1.1(6) . . . . ?
Fe3 C18 C19 C20 -61.0(3) . . . . ?
C17 C18 C19 Fe3 60.0(4) . . . . ?
C1 Fe3 C19 C18 63.6(3) . . . . ?
C2 Fe3 C19 C18 -179.6(3) . . . . ?
C3 Fe3 C19 C18 -141.7(4) . . . . ?
C17 Fe3 C19 C18 -37.0(3) . . . . ?
C20 Fe3 C19 C18 -117.7(4) . . . . ?
C16 Fe3 C19 C18 -79.8(3) . . . . ?
Ru1 Fe3 C19 C18 111.1(3) . . . . ?
C1 Fe3 C19 C20 -178.7(3) . . . . ?
C2 Fe3 C19 C20 -61.9(4) . . . . ?
C3 Fe3 C19 C20 -24.0(5) . . . . ?
C17 Fe3 C19 C20 80.7(3) . . . . ?
C18 Fe3 C19 C20 117.7(4) . . . . ?
C16 Fe3 C19 C20 37.9(3) . . . . ?
Ru1 Fe3 C19 C20 -131.2(3) . . . . ?
C18 C19 C20 C16 0.3(6) . . . . ?
Fe3 C19 C20 C16 -60.7(4) . . . . ?
C18 C19 C20 Fe3 61.0(3) . . . . ?
C17 C16 C20 C19 0.6(6) . . . . ?
Fe3 C16 C20 C19 60.6(3) . . . . ?
C17 C16 C20 Fe3 -60.1(4) . . . . ?
C1 Fe3 C20 C19 2.2(6) . . . . ?
C2 Fe3 C20 C19 127.9(3) . . . . ?
C3 Fe3 C20 C19 165.8(3) . . . . ?
C17 Fe3 C20 C19 -81.0(3) . . . . ?
C18 Fe3 C20 C19 -37.9(3) . . . . ?
C16 Fe3 C20 C19 -118.1(5) . . . . ?
Ru1 Fe3 C20 C19 115.2(4) . . . . ?
C1 Fe3 C20 C16 120.3(4) . . . . ?
C2 Fe3 C20 C16 -114.0(3) . . . . ?
C3 Fe3 C20 C16 -76.1(3) . . . . ?
C17 Fe3 C20 C16 37.1(3) . . . . ?
C19 Fe3 C20 C16 118.1(5) . . . . ?
C18 Fe3 C20 C16 80.2(3) . . . . ?
Ru1 Fe3 C20 C16 -126.7(3) . . . . ?
C1 Ru1 C21 C22 40.5(3) . . . . ?
C3 Ru1 C21 C22 160.1(2) . . . . ?
C2 Ru1 C21 C22 -165.1(2) . . . . ?
C24 Ru1 C21 C22 -78.6(3) . . . . ?
C25 Ru1 C21 C22 -116.5(3) . . . . ?
C23 Ru1 C21 C22 -36.5(2) . . . . ?
Fe3 Ru1 C21 C22 110.9(3) . . . . ?
C1 Ru1 C21 C25 157.0(2) . . . . ?
C3 Ru1 C21 C25 -83.4(3) . . . . ?
C2 Ru1 C21 C25 -48.6(3) . . . . ?
C24 Ru1 C21 C25 38.0(2) . . . . ?
C22 Ru1 C21 C25 116.5(3) . . . . ?
C23 Ru1 C21 C25 80.0(3) . . . . ?
Fe3 Ru1 C21 C25 -132.6(2) . . . . ?
C1 Ru1 C21 C26 -82.7(4) . . . . ?
C3 Ru1 C21 C26 36.8(4) . . . . ?
C2 Ru1 C21 C26 71.7(5) . . . . ?
C24 Ru1 C21 C26 158.2(5) . . . . ?
C25 Ru1 C21 C26 120.3(5) . . . . ?
C22 Ru1 C21 C26 -123.2(5) . . . . ?
C23 Ru1 C21 C26 -159.7(5) . . . . ?
Fe3 Ru1 C21 C26 -12.3(6) . . . . ?
C25 C21 C22 C23 -1.2(5) . . . . ?
C26 C21 C22 C23 -172.7(4) . . . . ?
Ru1 C21 C22 C23 62.0(3) . . . . ?
C25 C21 C22 C27 175.0(4) . . . . ?
C26 C21 C22 C27 3.5(7) . . . . ?
Ru1 C21 C22 C27 -121.8(4) . . . . ?
C25 C21 C22 Ru1 -63.2(3) . . . . ?
C26 C21 C22 Ru1 125.3(4) . . . . ?
C1 Ru1 C22 C23 94.1(3) . . . . ?
C3 Ru1 C22 C23 -151.4(3) . . . . ?
C2 Ru1 C22 C23 -66.9(7) . . . . ?
C24 Ru1 C22 C23 -36.9(2) . . . . ?
C21 Ru1 C22 C23 -118.3(4) . . . . ?
C25 Ru1 C22 C23 -80.1(3) . . . . ?
Fe3 Ru1 C22 C23 114.0(2) . . . . ?
C1 Ru1 C22 C21 -147.7(3) . . . . ?
C3 Ru1 C22 C21 -33.1(4) . . . . ?
C2 Ru1 C22 C21 51.4(8) . . . . ?
C24 Ru1 C22 C21 81.4(3) . . . . ?
C25 Ru1 C22 C21 38.1(2) . . . . ?
C23 Ru1 C22 C21 118.3(4) . . . . ?
Fe3 Ru1 C22 C21 -127.7(2) . . . . ?
C1 Ru1 C22 C27 -27.7(4) . . . . ?
C3 Ru1 C22 C27 86.9(5) . . . . ?
C2 Ru1 C22 C27 171.4(5) . . . . ?
C24 Ru1 C22 C27 -158.6(5) . . . . ?
C21 Ru1 C22 C27 120.0(5) . . . . ?
C25 Ru1 C22 C27 158.1(5) . . . . ?
C23 Ru1 C22 C27 -121.8(5) . . . . ?
Fe3 Ru1 C22 C27 -7.7(5) . . . . ?
C21 C22 C23 C24 -0.7(5) . . . . ?
C27 C22 C23 C24 -176.9(4) . . . . ?
Ru1 C22 C23 C24 60.3(3) . . . . ?
C21 C22 C23 C28 176.2(4) . . . . ?
C27 C22 C23 C28 0.0(7) . . . . ?
Ru1 C22 C23 C28 -122.8(4) . . . . ?
C21 C22 C23 Ru1 -61.0(3) . . . . ?
C27 C22 C23 Ru1 122.9(4) . . . . ?
C1 Ru1 C23 C22 -89.4(3) . . . . ?
C3 Ru1 C23 C22 104.4(6) . . . . ?
C2 Ru1 C23 C22 161.3(2) . . . . ?
C24 Ru1 C23 C22 118.5(4) . . . . ?
C21 Ru1 C23 C22 37.1(2) . . . . ?
C25 Ru1 C23 C22 79.8(3) . . . . ?
Fe3 Ru1 C23 C22 -116.3(2) . . . . ?
C1 Ru1 C23 C24 152.0(3) . . . . ?
C3 Ru1 C23 C24 -14.2(7) . . . . ?
C2 Ru1 C23 C24 42.8(3) . . . . ?
C21 Ru1 C23 C24 -81.5(3) . . . . ?
C25 Ru1 C23 C24 -38.7(2) . . . . ?
C22 Ru1 C23 C24 -118.5(4) . . . . ?
Fe3 Ru1 C23 C24 125.1(2) . . . . ?
C1 Ru1 C23 C28 32.3(4) . . . . ?
C3 Ru1 C23 C28 -133.9(5) . . . . ?
C2 Ru1 C23 C28 -77.0(4) . . . . ?
C24 Ru1 C23 C28 -119.7(5) . . . . ?
C21 Ru1 C23 C28 158.8(4) . . . . ?
C25 Ru1 C23 C28 -158.4(4) . . . . ?
C22 Ru1 C23 C28 121.7(5) . . . . ?
Fe3 Ru1 C23 C28 5.4(5) . . . . ?
C22 C23 C24 C25 2.3(5) . . . . ?
C28 C23 C24 C25 -174.6(4) . . . . ?
Ru1 C23 C24 C25 63.7(3) . . . . ?
C22 C23 C24 C29 176.5(4) . . . . ?
C28 C23 C24 C29 -0.4(7) . . . . ?
Ru1 C23 C24 C29 -122.2(5) . . . . ?
C22 C23 C24 Ru1 -61.4(3) . . . . ?
C28 C23 C24 Ru1 121.7(4) . . . . ?
C1 Ru1 C24 C23 -36.2(3) . . . . ?
C3 Ru1 C24 C23 174.9(2) . . . . ?
C2 Ru1 C24 C23 -150.8(3) . . . . ?
C21 Ru1 C24 C23 78.4(3) . . . . ?
C25 Ru1 C24 C23 116.0(4) . . . . ?
C22 Ru1 C24 C23 36.3(2) . . . . ?
Fe3 Ru1 C24 C23 -110.6(3) . . . . ?
C1 Ru1 C24 C25 -152.2(2) . . . . ?
C3 Ru1 C24 C25 59.0(3) . . . . ?
C2 Ru1 C24 C25 93.2(3) . . . . ?
C21 Ru1 C24 C25 -37.6(2) . . . . ?
C22 Ru1 C24 C25 -79.7(3) . . . . ?
C23 Ru1 C24 C25 -116.0(4) . . . . ?
Fe3 Ru1 C24 C25 133.4(2) . . . . ?
C1 Ru1 C24 C29 86.9(4) . . . . ?
C3 Ru1 C24 C29 -61.9(4) . . . . ?
C2 Ru1 C24 C29 -27.7(4) . . . . ?
C21 Ru1 C24 C29 -158.4(4) . . . . ?
C25 Ru1 C24 C29 -120.8(4) . . . . ?
C22 Ru1 C24 C29 159.5(4) . . . . ?
C23 Ru1 C24 C29 123.2(5) . . . . ?
Fe3 Ru1 C24 C29 12.6(5) . . . . ?
C22 C21 C25 C24 2.6(5) . . . . ?
C26 C21 C25 C24 174.3(4) . . . . ?
Ru1 C21 C25 C24 -61.3(3) . . . . ?
C22 C21 C25 C30 -176.5(4) . . . . ?
C26 C21 C25 C30 -4.8(7) . . . . ?
Ru1 C21 C25 C30 119.6(4) . . . . ?
C22 C21 C25 Ru1 63.9(3) . . . . ?
C26 C21 C25 Ru1 -124.4(4) . . . . ?
C23 C24 C25 C21 -3.0(5) . . . . ?
C29 C24 C25 C21 -177.3(4) . . . . ?
Ru1 C24 C25 C21 61.6(3) . . . . ?
C23 C24 C25 C30 176.1(4) . . . . ?
C29 C24 C25 C30 1.9(7) . . . . ?
Ru1 C24 C25 C30 -119.3(4) . . . . ?
C23 C24 C25 Ru1 -64.6(3) . . . . ?
C29 C24 C25 Ru1 121.1(4) . . . . ?
C1 Ru1 C25 C21 -52.1(5) . . . . ?
C3 Ru1 C25 C21 107.8(2) . . . . ?
C2 Ru1 C25 C21 145.6(2) . . . . ?
C24 Ru1 C25 C21 -117.1(3) . . . . ?
C22 Ru1 C25 C21 -37.7(2) . . . . ?
C23 Ru1 C25 C21 -79.2(3) . . . . ?
Fe3 Ru1 C25 C21 123.2(3) . . . . ?
C1 Ru1 C25 C24 65.0(5) . . . . ?
C3 Ru1 C25 C24 -135.1(3) . . . . ?
C2 Ru1 C25 C24 -97.4(3) . . . . ?
C21 Ru1 C25 C24 117.1(3) . . . . ?
C22 Ru1 C25 C24 79.4(3) . . . . ?
C23 Ru1 C25 C24 37.8(2) . . . . ?
Fe3 Ru1 C25 C24 -119.8(3) . . . . ?
C1 Ru1 C25 C30 -173.8(4) . . . . ?
C3 Ru1 C25 C30 -13.9(4) . . . . ?
C2 Ru1 C25 C30 23.9(4) . . . . ?
C24 Ru1 C25 C30 121.3(5) . . . . ?
C21 Ru1 C25 C30 -121.7(5) . . . . ?
C22 Ru1 C25 C30 -159.4(4) . . . . ?
C23 Ru1 C25 C30 159.1(4) . . . . ?
Fe3 Ru1 C25 C30 1.5(5) . . . . ?
C103 Fe4 C101 O101 -163.1(5) . . . . ?
C102 Fe4 C101 O101 155.7(5) . . . . ?
C117 Fe4 C101 O101 -16.5(7) . . . . ?
C116 Fe4 C101 O101 -43.7(5) . . . . ?
C120 Fe4 C101 O101 -17.1(5) . . . . ?
C118 Fe4 C101 O101 38.8(6) . . . . ?
C119 Fe4 C101 O101 22.1(5) . . . . ?
Ru2 Fe4 C101 O101 178.5(5) . . . . ?
C103 Fe4 C101 Ru2 18.47(16) . . . . ?
C102 Fe4 C101 Ru2 -22.73(16) . . . . ?
C117 Fe4 C101 Ru2 165.0(3) . . . . ?
C116 Fe4 C101 Ru2 137.84(16) . . . . ?
C120 Fe4 C101 Ru2 164.39(15) . . . . ?
C118 Fe4 C101 Ru2 -139.70(17) . . . . ?
C119 Fe4 C101 Ru2 -156.33(14) . . . . ?
C103 Ru2 C101 O101 164.7(5) . . . . ?
C102 Ru2 C101 O101 -157.4(5) . . . . ?
C121 Ru2 C101 O101 41.3(6) . . . . ?
C125 Ru2 C101 O101 16.2(8) . . . . ?
C122 Ru2 C101 O101 15.1(6) . . . . ?
C124 Ru2 C101 O101 -38.9(6) . . . . ?
C123 Ru2 C101 O101 -22.1(6) . . . . ?
Fe4 Ru2 C101 O101 -178.3(6) . . . . ?
C103 Ru2 C101 Fe4 -17.02(15) . . . . ?
C102 Ru2 C101 Fe4 20.84(15) . . . . ?
C121 Ru2 C101 Fe4 -140.41(15) . . . . ?
C125 Ru2 C101 Fe4 -165.5(3) . . . . ?
C122 Ru2 C101 Fe4 -166.62(15) . . . . ?
C124 Ru2 C101 Fe4 139.33(18) . . . . ?
C123 Ru2 C101 Fe4 156.13(14) . . . . ?
C101 Fe4 C102 C103 97.2(3) . . . . ?
C117 Fe4 C102 C103 -86.3(3) . . . . ?
C116 Fe4 C102 C103 -59.1(3) . . . . ?
C120 Fe4 C102 C103 -113.4(7) . . . . ?
C118 Fe4 C102 C103 -127.1(2) . . . . ?
C119 Fe4 C102 C103 -154.7(2) . . . . ?
Ru2 Fe4 C102 C103 75.6(2) . . . . ?
C101 Fe4 C102 C110 -108.5(4) . . . . ?
C103 Fe4 C102 C110 154.4(6) . . . . ?
C117 Fe4 C102 C110 68.1(4) . . . . ?
C116 Fe4 C102 C110 95.3(5) . . . . ?
C120 Fe4 C102 C110 41.0(9) . . . . ?
C118 Fe4 C102 C110 27.3(5) . . . . ?
C119 Fe4 C102 C110 -0.4(5) . . . . ?
Ru2 Fe4 C102 C110 -130.0(5) . . . . ?
C101 Fe4 C102 Ru2 21.53(15) . . . . ?
C103 Fe4 C102 Ru2 -75.6(2) . . . . ?
C117 Fe4 C102 Ru2 -161.94(14) . . . . ?
C116 Fe4 C102 Ru2 -134.7(2) . . . . ?
C120 Fe4 C102 Ru2 171.0(6) . . . . ?
C118 Fe4 C102 Ru2 157.29(13) . . . . ?
C119 Fe4 C102 Ru2 129.64(17) . . . . ?
C101 Ru2 C102 C103 -95.3(2) . . . . ?
C121 Ru2 C102 C103 61.4(3) . . . . ?
C125 Ru2 C102 C103 87.5(3) . . . . ?
C122 Ru2 C102 C103 117.0(7) . . . . ?
C124 Ru2 C102 C103 126.5(2) . . . . ?
C123 Ru2 C102 C103 154.1(2) . . . . ?
Fe4 Ru2 C102 C103 -74.6(2) . . . . ?
C101 Ru2 C102 C110 117.9(4) . . . . ?
C103 Ru2 C102 C110 -146.8(5) . . . . ?
C121 Ru2 C102 C110 -85.5(4) . . . . ?
C125 Ru2 C102 C110 -59.3(4) . . . . ?
C122 Ru2 C102 C110 -29.8(9) . . . . ?
C124 Ru2 C102 C110 -20.4(4) . . . . ?
C123 Ru2 C102 C110 7.3(5) . . . . ?
Fe4 Ru2 C102 C110 138.6(4) . . . . ?
C101 Ru2 C102 Fe4 -20.69(14) . . . . ?
C103 Ru2 C102 Fe4 74.6(2) . . . . ?
C121 Ru2 C102 Fe4 135.96(18) . . . . ?
C125 Ru2 C102 Fe4 162.10(13) . . . . ?
C122 Ru2 C102 Fe4 -168.4(6) . . . . ?
C124 Ru2 C102 Fe4 -158.95(13) . . . . ?
C123 Ru2 C102 Fe4 -131.30(17) . . . . ?
C110 C102 C103 C104 -10.5(11) . . . . ?
Fe4 C102 C103 C104 139.7(6) . . . . ?
Ru2 C102 C103 C104 -143.7(6) . . . . ?
C110 C102 C103 Fe4 -150.2(6) . . . . ?
Ru2 C102 C103 Fe4 76.57(11) . . . . ?
C110 C102 C103 Ru2 133.3(6) . . . . ?
Fe4 C102 C103 Ru2 -76.57(11) . . . . ?
C101 Fe4 C103 C102 -94.4(3) . . . . ?
C117 Fe4 C103 C102 99.8(3) . . . . ?
C116 Fe4 C103 C102 139.1(3) . . . . ?
C120 Fe4 C103 C102 157.7(3) . . . . ?
C118 Fe4 C103 C102 66.1(3) . . . . ?
C119 Fe4 C103 C102 70.4(5) . . . . ?
Ru2 Fe4 C103 C102 -76.8(2) . . . . ?
C101 Fe4 C103 C104 120.1(4) . . . . ?
C102 Fe4 C103 C104 -145.5(5) . . . . ?
C117 Fe4 C103 C104 -45.7(4) . . . . ?
C116 Fe4 C103 C104 -6.3(5) . . . . ?
C120 Fe4 C103 C104 12.2(6) . . . . ?
C118 Fe4 C103 C104 -79.4(4) . . . . ?
C119 Fe4 C103 C104 -75.1(7) . . . . ?
Ru2 Fe4 C103 C104 137.7(5) . . . . ?
C101 Fe4 C103 Ru2 -17.60(16) . . . . ?
C102 Fe4 C103 Ru2 76.8(2) . . . . ?
C117 Fe4 C103 Ru2 176.59(15) . . . . ?
C116 Fe4 C103 Ru2 -144.04(15) . . . . ?
C120 Fe4 C103 Ru2 -125.5(3) . . . . ?
C118 Fe4 C103 Ru2 142.91(15) . . . . ?
C119 Fe4 C103 Ru2 147.2(4) . . . . ?
C101 Ru2 C103 C102 91.6(3) . . . . ?
C121 Ru2 C103 C102 -138.9(3) . . . . ?
C125 Ru2 C103 C102 -101.4(3) . . . . ?
C122 Ru2 C103 C102 -156.6(3) . . . . ?
C124 Ru2 C103 C102 -67.9(3) . . . . ?
C123 Ru2 C103 C102 -68.6(5) . . . . ?
Fe4 Ru2 C103 C102 74.7(2) . . . . ?
C101 Ru2 C103 C104 -120.1(4) . . . . ?
C102 Ru2 C103 C104 148.3(5) . . . . ?
C121 Ru2 C103 C104 9.4(4) . . . . ?
C125 Ru2 C103 C104 46.9(4) . . . . ?
C122 Ru2 C103 C104 -8.3(6) . . . . ?
C124 Ru2 C103 C104 80.4(4) . . . . ?
C123 Ru2 C103 C104 79.7(6) . . . . ?
Fe4 Ru2 C103 C104 -137.0(5) . . . . ?
C101 Ru2 C103 Fe4 16.91(16) . . . . ?
C102 Ru2 C103 Fe4 -74.7(2) . . . . ?
C121 Ru2 C103 Fe4 146.43(15) . . . . ?
C125 Ru2 C103 Fe4 -176.11(14) . . . . ?
C122 Ru2 C103 Fe4 128.7(3) . . . . ?
C124 Ru2 C103 Fe4 -142.59(15) . . . . ?
C123 Ru2 C103 Fe4 -143.3(4) . . . . ?
C102 C103 C104 C109 164.2(5) . . . . ?
Fe4 C103 C104 C109 -75.4(5) . . . . ?
Ru2 C103 C104 C109 38.1(6) . . . . ?
C102 C103 C104 C105 -15.5(8) . . . . ?
Fe4 C103 C104 C105 104.9(5) . . . . ?
Ru2 C103 C104 C105 -141.6(4) . . . . ?
C109 C104 C105 C106 -1.0(6) . . . . ?
C103 C104 C105 C106 178.7(4) . . . . ?
C104 C105 C106 C107 -1.6(6) . . . . ?
C105 C106 C107 C108 3.2(7) . . . . ?
C106 C107 C108 C109 -2.2(7) . . . . ?
C105 C104 C109 C108 2.1(6) . . . . ?
C103 C104 C109 C108 -177.7(4) . . . . ?
C107 C108 C109 C104 -0.5(7) . . . . ?
C103 C102 C110 C115 169.2(5) . . . . ?
Fe4 C102 C110 C115 34.1(6) . . . . ?
Ru2 C102 C110 C115 -74.6(5) . . . . ?
C103 C102 C110 C111 -12.2(9) . . . . ?
Fe4 C102 C110 C111 -147.3(4) . . . . ?
Ru2 C102 C110 C111 104.0(4) . . . . ?
C115 C110 C111 C112 -1.0(6) . . . . ?
C102 C110 C111 C112 -179.6(4) . . . . ?
C110 C111 C112 C113 0.6(7) . . . . ?
C111 C112 C113 C114 -0.4(7) . . . . ?
C112 C113 C114 C115 0.5(7) . . . . ?
C113 C114 C115 C110 -0.9(7) . . . . ?
C111 C110 C115 C114 1.1(6) . . . . ?
C102 C110 C115 C114 179.7(4) . . . . ?
C101 Fe4 C116 C117 161.7(3) . . . . ?
C103 Fe4 C116 C117 -79.2(3) . . . . ?
C102 Fe4 C116 C117 -44.4(4) . . . . ?
C120 Fe4 C116 C117 117.7(4) . . . . ?
C118 Fe4 C116 C117 37.7(3) . . . . ?
C119 Fe4 C116 C117 80.4(3) . . . . ?
Ru2 Fe4 C116 C117 -134.5(2) . . . . ?
C101 Fe4 C116 C120 44.0(3) . . . . ?
C103 Fe4 C116 C120 163.1(3) . . . . ?
C102 Fe4 C116 C120 -162.1(3) . . . . ?
C117 Fe4 C116 C120 -117.7(4) . . . . ?
C118 Fe4 C116 C120 -80.0(3) . . . . ?
C119 Fe4 C116 C120 -37.3(3) . . . . ?
Ru2 Fe4 C116 C120 107.8(3) . . . . ?
C120 C116 C117 C118 0.0(5) . . . . ?
Fe4 C116 C117 C118 -60.5(3) . . . . ?
C120 C116 C117 Fe4 60.5(3) . . . . ?
C101 Fe4 C117 C116 -38.9(5) . . . . ?
C103 Fe4 C117 C116 108.9(3) . . . . ?
C102 Fe4 C117 C116 148.7(3) . . . . ?
C120 Fe4 C117 C116 -38.3(3) . . . . ?
C118 Fe4 C117 C116 -118.9(4) . . . . ?
C119 Fe4 C117 C116 -81.8(3) . . . . ?
Ru2 Fe4 C117 C116 115.0(3) . . . . ?
C101 Fe4 C117 C118 80.0(5) . . . . ?
C103 Fe4 C117 C118 -132.2(3) . . . . ?
C102 Fe4 C117 C118 -92.5(3) . . . . ?
C116 Fe4 C117 C118 118.9(4) . . . . ?
C120 Fe4 C117 C118 80.6(3) . . . . ?
C119 Fe4 C117 C118 37.1(2) . . . . ?
Ru2 Fe4 C117 C118 -126.2(3) . . . . ?
C116 C117 C118 C119 -0.1(5) . . . . ?
Fe4 C117 C118 C119 -60.3(3) . . . . ?
C116 C117 C118 Fe4 60.2(3) . . . . ?
C101 Fe4 C118 C119 -26.9(3) . . . . ?
C103 Fe4 C118 C119 177.7(2) . . . . ?
C102 Fe4 C118 C119 -146.0(2) . . . . ?
C117 Fe4 C118 C119 118.8(4) . . . . ?
C116 Fe4 C118 C119 81.2(3) . . . . ?
C120 Fe4 C118 C119 37.6(2) . . . . ?
Ru2 Fe4 C118 C119 -107.7(3) . . . . ?
C101 Fe4 C118 C117 -145.6(3) . . . . ?
C103 Fe4 C118 C117 58.9(3) . . . . ?
C102 Fe4 C118 C117 95.2(3) . . . . ?
C116 Fe4 C118 C117 -37.6(3) . . . . ?
C120 Fe4 C118 C117 -81.2(3) . . . . ?
C119 Fe4 C118 C117 -118.8(4) . . . . ?
Ru2 Fe4 C118 C117 133.5(3) . . . . ?
C117 C118 C119 C120 0.1(5) . . . . ?
Fe4 C118 C119 C120 -59.3(3) . . . . ?
C117 C118 C119 Fe4 59.5(3) . . . . ?
C101 Fe4 C119 C118 159.6(3) . . . . ?
C103 Fe4 C119 C118 -5.8(6) . . . . ?
C102 Fe4 C119 C118 46.3(3) . . . . ?
C117 Fe4 C119 C118 -38.0(2) . . . . ?
C116 Fe4 C119 C118 -81.6(3) . . . . ?
C120 Fe4 C119 C118 -119.1(4) . . . . ?
Ru2 Fe4 C119 C118 130.1(2) . . . . ?
C101 Fe4 C119 C120 -81.3(3) . . . . ?
C103 Fe4 C119 C120 113.3(5) . . . . ?
C102 Fe4 C119 C120 165.4(3) . . . . ?
C117 Fe4 C119 C120 81.1(3) . . . . ?
C116 Fe4 C119 C120 37.5(3) . . . . ?
C118 Fe4 C119 C120 119.1(4) . . . . ?
Ru2 Fe4 C119 C120 -110.8(2) . . . . ?
C118 C119 C120 C116 -0.2(5) . . . . ?
Fe4 C119 C120 C116 -60.0(3) . . . . ?
C118 C119 C120 Fe4 59.9(3) . . . . ?
C117 C116 C120 C119 0.1(5) . . . . ?
Fe4 C116 C120 C119 60.6(3) . . . . ?
C117 C116 C120 Fe4 -60.4(3) . . . . ?
C101 Fe4 C120 C119 98.8(3) . . . . ?
C103 Fe4 C120 C119 -147.4(3) . . . . ?
C102 Fe4 C120 C119 -51.8(8) . . . . ?
C117 Fe4 C120 C119 -80.9(3) . . . . ?
C116 Fe4 C120 C119 -119.1(4) . . . . ?
C118 Fe4 C120 C119 -37.0(2) . . . . ?
Ru2 Fe4 C120 C119 117.1(2) . . . . ?
C101 Fe4 C120 C116 -142.0(3) . . . . ?
C103 Fe4 C120 C116 -28.3(4) . . . . ?
C102 Fe4 C120 C116 67.4(8) . . . . ?
C117 Fe4 C120 C116 38.2(3) . . . . ?
C118 Fe4 C120 C116 82.1(3) . . . . ?
C119 Fe4 C120 C116 119.1(4) . . . . ?
Ru2 Fe4 C120 C116 -123.7(2) . . . . ?
C101 Ru2 C122 C121 141.6(3) . . . . ?
C103 Ru2 C122 C121 27.6(4) . . . . ?
C102 Ru2 C122 C121 -70.2(8) . . . . ?
C125 Ru2 C122 C121 -37.8(3) . . . . ?
C124 Ru2 C122 C121 -80.6(3) . . . . ?
C123 Ru2 C122 C121 -117.6(4) . . . . ?
Fe4 Ru2 C122 C121 124.6(3) . . . . ?
C101 Ru2 C122 C123 -100.8(3) . . . . ?
C103 Ru2 C122 C123 145.2(3) . . . . ?
C102 Ru2 C122 C123 47.4(8) . . . . ?
C121 Ru2 C122 C123 117.6(4) . . . . ?
C125 Ru2 C122 C123 79.8(3) . . . . ?
C124 Ru2 C122 C123 37.0(2) . . . . ?
Fe4 Ru2 C122 C123 -117.8(3) . . . . ?
C101 Ru2 C122 C127 21.9(4) . . . . ?
C103 Ru2 C122 C127 -92.2(5) . . . . ?
C102 Ru2 C122 C127 170.1(5) . . . . ?
C121 Ru2 C122 C127 -119.7(6) . . . . ?
C125 Ru2 C122 C127 -157.6(5) . . . . ?
C124 Ru2 C122 C127 159.7(5) . . . . ?
C123 Ru2 C122 C127 122.7(6) . . . . ?
Fe4 Ru2 C122 C127 4.9(6) . . . . ?
C121 C122 C123 C124 1.0(5) . . . . ?
C127 C122 C123 C124 178.5(4) . . . . ?
Ru2 C122 C123 C124 -60.7(3) . . . . ?
C121 C122 C123 C128 -176.5(4) . . . . ?
C127 C122 C123 C128 0.9(7) . . . . ?
Ru2 C122 C123 C128 121.8(4) . . . . ?
C121 C122 C123 Ru2 61.7(3) . . . . ?
C127 C122 C123 Ru2 -120.8(5) . . . . ?
C101 Ru2 C123 C124 -159.4(3) . . . . ?
C103 Ru2 C123 C124 1.0(6) . . . . ?
C102 Ru2 C123 C124 -48.3(3) . . . . ?
C121 Ru2 C123 C124 80.3(3) . . . . ?
C125 Ru2 C123 C124 37.9(3) . . . . ?
C122 Ru2 C123 C124 117.7(4) . . . . ?
Fe4 Ru2 C123 C124 -127.6(2) . . . . ?
C101 Ru2 C123 C122 82.9(3) . . . . ?
C103 Ru2 C123 C122 -116.8(5) . . . . ?
C102 Ru2 C123 C122 -166.1(3) . . . . ?
C121 Ru2 C123 C122 -37.5(3) . . . . ?
C125 Ru2 C123 C122 -79.8(3) . . . . ?
C124 Ru2 C123 C122 -117.7(4) . . . . ?
Fe4 Ru2 C123 C122 114.6(3) . . . . ?
C101 Ru2 C123 C128 -38.6(4) . . . . ?
C103 Ru2 C123 C128 121.7(5) . . . . ?
C102 Ru2 C123 C128 72.4(5) . . . . ?
C121 Ru2 C123 C128 -159.0(5) . . . . ?
C125 Ru2 C123 C128 158.7(5) . . . . ?
C122 Ru2 C123 C128 -121.5(5) . . . . ?
C124 Ru2 C123 C128 120.8(5) . . . . ?
Fe4 Ru2 C123 C128 -6.9(5) . . . . ?
C122 C123 C124 C125 -1.8(5) . . . . ?
C128 C123 C124 C125 175.8(4) . . . . ?
Ru2 C123 C124 C125 -62.3(3) . . . . ?
C122 C123 C124 C129 -178.0(4) . . . . ?
C128 C123 C124 C129 -0.4(7) . . . . ?
Ru2 C123 C124 C129 121.5(4) . . . . ?
C122 C123 C124 Ru2 60.5(3) . . . . ?
C128 C123 C124 Ru2 -121.9(4) . . . . ?
C101 Ru2 C124 C123 28.3(4) . . . . ?
C103 Ru2 C124 C123 -179.6(3) . . . . ?
C102 Ru2 C124 C123 145.2(3) . . . . ?
C121 Ru2 C124 C123 -80.0(3) . . . . ?
C125 Ru2 C124 C123 -117.1(4) . . . . ?
C122 Ru2 C124 C123 -37.4(3) . . . . ?
Fe4 Ru2 C124 C123 111.7(3) . . . . ?
C101 Ru2 C124 C125 145.3(3) . . . . ?
C103 Ru2 C124 C125 -62.5(3) . . . . ?
C102 Ru2 C124 C125 -97.8(3) . . . . ?
C121 Ru2 C124 C125 37.1(3) . . . . ?
C122 Ru2 C124 C125 79.7(3) . . . . ?
C123 Ru2 C124 C125 117.1(4) . . . . ?
Fe4 Ru2 C124 C125 -131.2(3) . . . . ?
C101 Ru2 C124 C129 -93.4(4) . . . . ?
C103 Ru2 C124 C129 58.7(4) . . . . ?
C102 Ru2 C124 C129 23.5(4) . . . . ?
C121 Ru2 C124 C129 158.3(5) . . . . ?
C125 Ru2 C124 C129 121.3(5) . . . . ?
C122 Ru2 C124 C129 -159.1(5) . . . . ?
C123 Ru2 C124 C129 -121.7(5) . . . . ?
Fe4 Ru2 C124 C129 -10.0(6) . . . . ?
C123 C124 C125 C121 1.9(5) . . . . ?
C129 C124 C125 C121 178.1(4) . . . . ?
Ru2 C124 C125 C121 -61.5(3) . . . . ?
C123 C124 C125 C130 -177.8(4) . . . . ?
C129 C124 C125 C130 -1.7(7) . . . . ?
Ru2 C124 C125 C130 118.7(5) . . . . ?
C123 C124 C125 Ru2 63.5(3) . . . . ?
C129 C124 C125 Ru2 -120.4(4) . . . . ?
C101 Ru2 C125 C121 36.8(5) . . . . ?
C103 Ru2 C125 C121 -111.7(3) . . . . ?
C102 Ru2 C125 C121 -149.7(3) . . . . ?
C122 Ru2 C125 C121 38.0(3) . . . . ?
C124 Ru2 C125 C121 117.9(4) . . . . ?
C123 Ru2 C125 C121 80.6(3) . . . . ?
Fe4 Ru2 C125 C121 -118.3(3) . . . . ?
C101 Ru2 C125 C124 -81.1(5) . . . . ?
C103 Ru2 C125 C124 130.4(3) . . . . ?
C102 Ru2 C125 C124 92.4(3) . . . . ?
C121 Ru2 C125 C124 -117.9(4) . . . . ?
C122 Ru2 C125 C124 -79.9(3) . . . . ?
C123 Ru2 C125 C124 -37.3(3) . . . . ?
Fe4 Ru2 C125 C124 123.8(3) . . . . ?
C101 Ru2 C125 C130 157.3(4) . . . . ?
C103 Ru2 C125 C130 8.8(4) . . . . ?
C102 Ru2 C125 C130 -29.2(4) . . . . ?
C121 Ru2 C125 C130 120.5(5) . . . . ?
C122 Ru2 C125 C130 158.5(5) . . . . ?
C124 Ru2 C125 C130 -121.6(5) . . . . ?
C123 Ru2 C125 C130 -158.9(5) . . . . ?
Fe4 Ru2 C125 C130 2.2(6) . . . . ?
C124 C125 C121 C122 -1.3(5) . . . . ?
C130 C125 C121 C122 178.5(4) . . . . ?
Ru2 C125 C121 C122 -63.2(3) . . . . ?
C124 C125 C121 C126 -171.6(4) . . . . ?
C130 C125 C121 C126 8.2(7) . . . . ?
Ru2 C125 C121 C126 126.5(4) . . . . ?
C124 C125 C121 Ru2 61.9(3) . . . . ?
C130 C125 C121 Ru2 -118.3(4) . . . . ?
C123 C122 C121 C125 0.2(5) . . . . ?
C127 C122 C121 C125 -177.3(4) . . . . ?
Ru2 C122 C121 C125 63.1(3) . . . . ?
C123 C122 C121 C126 170.6(4) . . . . ?
C127 C122 C121 C126 -6.9(7) . . . . ?
Ru2 C122 C121 C126 -126.4(4) . . . . ?
C123 C122 C121 Ru2 -62.9(3) . . . . ?
C127 C122 C121 Ru2 119.5(4) . . . . ?
C101 Ru2 C121 C125 -162.8(2) . . . . ?
C103 Ru2 C121 C125 79.2(3) . . . . ?
C102 Ru2 C121 C125 44.3(3) . . . . ?
C122 Ru2 C121 C125 -116.6(4) . . . . ?
C124 Ru2 C121 C125 -37.3(2) . . . . ?
C123 Ru2 C121 C125 -79.2(3) . . . . ?
Fe4 Ru2 C121 C125 131.7(2) . . . . ?
C101 Ru2 C121 C122 -46.2(3) . . . . ?
C103 Ru2 C121 C122 -164.3(3) . . . . ?
C102 Ru2 C121 C122 160.8(3) . . . . ?
C125 Ru2 C121 C122 116.6(4) . . . . ?
C124 Ru2 C121 C122 79.2(3) . . . . ?
C123 Ru2 C121 C122 37.3(3) . . . . ?
Fe4 Ru2 C121 C122 -111.7(3) . . . . ?
C101 Ru2 C121 C126 74.5(5) . . . . ?
C103 Ru2 C121 C126 -43.5(5) . . . . ?
C102 Ru2 C121 C126 -78.4(5) . . . . ?
C125 Ru2 C121 C126 -122.7(6) . . . . ?
C122 Ru2 C121 C126 120.7(6) . . . . ?
C124 Ru2 C121 C126 -160.0(5) . . . . ?
C123 Ru2 C121 C126 158.1(5) . . . . ?
Fe4 Ru2 C121 C126 9.0(7) . . . . ?
